data_4503344
loop_
_publ_author_name
'Aburaya, Kazuaki'
'Nakano, Kazunori'
'Sada, Kazuki'
'Yoswathananont, Nungruethai'
'Shigesato, Masashi'
'Hisaki, Ichiro'
'Tohnai, Norimitsu'
'Miyata, Mikiji'

_publ_section_title
;
 Importance of Weak Hydrogen Bonds in the Formation of Cholamide Inclusion
 Crystals with Aromatic Guests
;
_journal_issue 3
_journal_name_full 'Crystal Growth &amp; Design'
_journal_page_first 1013
_journal_paper_doi 10.1021/cg701011r
_journal_volume 8
_journal_year 2008
_chemical_formula_moiety 'C64 H98 N2 O10 '
_chemical_formula_sum 'C64 H98 N2 O10'
_chemical_formula_weight 1055.49
_space_group_IT_number 4
_symmetry_cell_setting monoclinic
_symmetry_Int_Tables_number 4
_symmetry_space_group_name_Hall 'P 2yb'
_symmetry_space_group_name_H-M 'P 1 21 1'
_cell_angle_alpha 90.0000
_cell_angle_beta 91.2679(11)
_cell_angle_gamma 90.0000
_cell_formula_units_Z 2
_cell_length_a 12.2082(3)
_cell_length_b 7.88262(17)
_cell_length_c 30.6964(6)
_cell_measurement_reflns_used 10419
_cell_measurement_temperature 213.1
_cell_measurement_theta_max 68.2
_cell_measurement_theta_min 3.6
_cell_volume 2953.27(11)
_computing_cell_refinement PROCESS-AUTO
_computing_data_collection PROCESS-AUTO
_computing_data_reduction CrystalStructure
_computing_publication_material 'CrystalStructure 3.8'
_computing_structure_refinement SHELXL
_computing_structure_solution SIR2004
_diffrn_detector_area_resol_mean 10.00
_diffrn_measured_fraction_theta_full 0.971
_diffrn_measured_fraction_theta_max 0.971
_diffrn_measurement_device_type 'Rigaku RAXIS-RAPID'
_diffrn_measurement_method \w
_diffrn_radiation_type 'Cu K\a'
_diffrn_radiation_wavelength 1.54187
_diffrn_reflns_av_R_equivalents 0.095
_diffrn_reflns_limit_h_max 13
_diffrn_reflns_limit_h_min -14
_diffrn_reflns_limit_k_max 9
_diffrn_reflns_limit_k_min -9
_diffrn_reflns_limit_l_max 36
_diffrn_reflns_limit_l_min -35
_diffrn_reflns_number 18101
_diffrn_reflns_theta_full 68.25
_diffrn_reflns_theta_max 68.25
_exptl_absorpt_coefficient_mu 0.625
_exptl_absorpt_correction_T_max 0.939
_exptl_absorpt_correction_T_min 0.752
_exptl_absorpt_correction_type numerical
_exptl_absorpt_process_details
;
    Higashi, T. (1999). Program for Absorption Correction.
    Rigaku Corporation, Tokyo, Japan.
;
_exptl_crystal_colour colorless
_exptl_crystal_density_diffrn 1.187
_exptl_crystal_density_method 'not measured'
_exptl_crystal_description needle
_exptl_crystal_F_000 1152.00
_exptl_crystal_size_max 0.60
_exptl_crystal_size_mid 0.10
_exptl_crystal_size_min 0.10
_refine_diff_density_max 0.43
_refine_diff_density_min -0.40
_refine_ls_extinction_method none
_refine_ls_goodness_of_fit_ref 1.288
_refine_ls_hydrogen_treatment refall
_refine_ls_number_parameters 686
_refine_ls_number_reflns 5674
_refine_ls_R_factor_gt 0.0933
_refine_ls_shift/su_max 0.0000
_refine_ls_structure_factor_coef Fsqd
_refine_ls_weighting_details 'w = 1/[\s^2^(Fo^2^)+(0.0500P)^2^+2.0000P] where P=(Fo^2^+2Fc^2^)/3'
_refine_ls_weighting_scheme calc
_refine_ls_wR_factor_ref 0.2514
_reflns_number_gt 2593
_reflns_number_total 5674
_reflns_threshold_expression F^2^>2.0\s(F^2^)
_cod_data_source_file cg701011r-file003.cif
_cod_data_source_block '_CAM12'
_cod_original_cell_volume 2953.28(11)
_cod_original_formula_sum 'C64 H98 N2 O10 '
_cod_database_code 4503344

loop_
_symmetry_equiv_pos_site_id
_symmetry_equiv_pos_as_xyz
1 +X,+Y,+Z
2 -X,1/2+Y,-Z

loop_
_atom_site_label
_atom_site_type_symbol
_atom_site_fract_x
_atom_site_fract_y
_atom_site_fract_z
_atom_site_U_iso_or_equiv
_atom_site_adp_type
_atom_site_occupancy
_atom_site_symmetry_multiplicity
_atom_site_calc_flag
_atom_site_refinement_flags
O(1) O -0.2707(5) 0.2490(9) 0.6859(2) 0.080(2) Uani 1.00 1 d .
O(2) O -0.0341(4) 0.4727(8) 0.80510(17) 0.0522(15) Uani 1.00 1 d .
O(3) O -0.0327(4) -0.0664(8) 0.85422(18) 0.0576(17) Uani 1.00 1 d .
O(4) O 0.1039(6) 0.1993(11) 1.0858(2) 0.086(2) Uani 1.00 1 d .
O(5) O 0.8439(4) 0.7514(8) 0.79182(19) 0.0605(17) Uani 1.00 1 d .
O(6) O 0.5695(4) 0.9976(7) 0.69270(18) 0.0529(16) Uani 1.00 1 d .
O(7) O 0.5743(4) 0.4641(9) 0.64045(19) 0.0643(19) Uani 1.00 1 d .
O(8) O 0.4037(7) 0.4851(11) 0.3983(2) 0.103(3) Uani 1.00 1 d .
O(9) O 0.4110(9) 0.2383(18) 0.9828(4) 0.167(5) Uani 1.00 1 d .
O(10) O 1.0938(8) 0.6526(17) 0.4880(3) 0.157(5) Uani 1.00 1 d .
N(1) N 0.1428(6) -0.0559(11) 1.1119(2) 0.072(2) Uani 1.00 1 d .
N(2) N 0.2627(8) 0.6343(16) 0.4154(3) 0.117(4) Uani 1.00 1 d .
C(1) C -0.0018(7) 0.0194(12) 0.7019(2) 0.056(2) Uani 1.00 1 d .
C(2) C -0.1269(7) 0.0412(12) 0.7032(3) 0.057(2) Uani 1.00 1 d .
C(3) C -0.1549(7) 0.2154(12) 0.6867(3) 0.056(2) Uani 1.00 1 d .
C(4) C -0.0988(7) 0.3525(11) 0.7150(2) 0.051(2) Uani 1.00 1 d .
C(5) C 0.0259(7) 0.3297(11) 0.7141(2) 0.046(2) Uani 1.00 1 d .
C(6) C 0.0800(7) 0.4730(12) 0.7401(2) 0.051(2) Uani 1.00 1 d .
C(7) C 0.0755(6) 0.4517(11) 0.7891(2) 0.044(2) Uani 1.00 1 d .
C(8) C 0.1127(7) 0.2753(11) 0.8038(2) 0.044(2) Uani 1.00 1 d .
C(9) C 0.0554(7) 0.1336(10) 0.7786(2) 0.041(2) Uani 1.00 1 d .
C(10) C 0.0647(7) 0.1504(11) 0.7281(2) 0.048(2) Uani 1.00 1 d .
C(11) C 0.0960(7) -0.0393(11) 0.7965(2) 0.048(2) Uani 1.00 1 d .
C(12) C 0.0839(6) -0.0634(12) 0.8454(2) 0.045(2) Uani 1.00 1 d .
C(13) C 0.1410(6) 0.0830(11) 0.8708(2) 0.043(2) Uani 1.00 1 d .
C(14) C 0.0980(7) 0.2490(10) 0.8522(2) 0.045(2) Uani 1.00 1 d .
C(15) C 0.1463(8) 0.3836(12) 0.8829(2) 0.053(2) Uani 1.00 1 d .
C(16) C 0.1389(8) 0.2950(12) 0.9282(2) 0.062(2) Uani 1.00 1 d .
C(17) C 0.1127(7) 0.1056(11) 0.9196(2) 0.045(2) Uani 1.00 1 d .
C(18) C 0.2658(6) 0.0600(13) 0.8663(2) 0.055(2) Uani 1.00 1 d .
C(19) C 0.1844(7) 0.1270(13) 0.7146(2) 0.063(2) Uani 1.00 1 d .
C(20) C 0.1665(7) -0.0034(13) 0.9553(2) 0.055(2) Uani 1.00 1 d .
C(21) C 0.1514(9) -0.1957(13) 0.9474(3) 0.076(3) Uani 1.00 1 d .
C(22) C 0.1213(7) 0.0439(14) 0.9999(2) 0.060(2) Uani 1.00 1 d .
C(23) C 0.1945(7) 0.0064(15) 1.0386(2) 0.069(3) Uani 1.00 1 d .
C(24) C 0.1444(8) 0.0559(15) 1.0810(3) 0.063(2) Uani 1.00 1 d .
C(25) C 0.5722(7) 0.5321(12) 0.7957(2) 0.053(2) Uani 1.00 1 d .
C(26) C 0.6923(6) 0.5561(12) 0.7870(3) 0.054(2) Uani 1.00 1 d .
C(27) C 0.7301(7) 0.7311(12) 0.8019(3) 0.053(2) Uani 1.00 1 d .
C(28) C 0.6621(7) 0.8666(12) 0.7787(3) 0.056(2) Uani 1.00 1 d .
C(29) C 0.5365(6) 0.8447(11) 0.7849(2) 0.046(2) Uani 1.00 1 d .
C(30) C 0.4727(7) 0.9870(12) 0.7602(2) 0.054(2) Uani 1.00 1 d .
C(31) C 0.4651(7) 0.9616(11) 0.7110(2) 0.047(2) Uani 1.00 1 d .
C(32) C 0.4255(7) 0.7820(11) 0.6986(2) 0.043(2) Uani 1.00 1 d .
C(33) C 0.4936(7) 0.6440(11) 0.7219(2) 0.045(2) Uani 1.00 1 d .
C(34) C 0.4959(7) 0.6628(12) 0.7725(2) 0.047(2) Uani 1.00 1 d .
C(35) C 0.4628(7) 0.4684(12) 0.7054(2) 0.052(2) Uani 1.00 1 d .
C(36) C 0.4633(7) 0.4451(12) 0.6559(2) 0.049(2) Uani 1.00 1 d .
C(37) C 0.3902(6) 0.5796(10) 0.6333(2) 0.038(2) Uani 1.00 1 d .
C(38) C 0.4260(7) 0.7544(10) 0.6500(2) 0.041(2) Uani 1.00 1 d .
C(39) C 0.3611(7) 0.8779(12) 0.6213(2) 0.053(2) Uani 1.00 1 d .
C(40) C 0.3585(8) 0.7886(12) 0.5760(2) 0.056(2) Uani 1.00 1 d .
C(41) C 0.4033(7) 0.6079(11) 0.5833(2) 0.044(2) Uani 1.00 1 d .
C(42) C 0.2706(6) 0.5388(13) 0.6422(2) 0.056(2) Uani 1.00 1 d .
C(43) C 0.3792(7) 0.6371(13) 0.7902(2) 0.062(2) Uani 1.00 1 d .
C(44) C 0.3550(7) 0.4815(11) 0.5500(2) 0.050(2) Uani 1.00 1 d .
C(45) C 0.3940(9) 0.3011(13) 0.5575(3) 0.082(3) Uani 1.00 1 d .
C(46) C 0.3809(7) 0.5401(13) 0.5044(2) 0.056(2) Uani 1.00 1 d .
C(47) C 0.3262(8) 0.4377(13) 0.4681(2) 0.067(2) Uani 1.00 1 d .
C(48) C 0.3393(9) 0.5245(15) 0.4239(3) 0.066(3) Uani 1.00 1 d .
C(49) C 0.5053(14) 0.189(2) 0.9940(7) 0.124(6) Uani 1.00 1 d .
C(50) C 0.5363(14) 0.179(2) 1.0413(5) 0.147(6) Uani 1.00 1 d .
C(51) C 0.5783(11) 0.1466(18) 0.9578(5) 0.094(4) Uani 1.00 1 d .
C(52) C 0.5504(13) 0.1967(19) 0.9157(5) 0.105(4) Uani 1.00 1 d .
C(53) C 0.6211(15) 0.155(2) 0.8822(5) 0.125(5) Uani 1.00 1 d .
C(54) C 0.7187(14) 0.070(2) 0.8904(5) 0.115(5) Uani 1.00 1 d .
C(55) C 0.7455(11) 0.0222(18) 0.9327(5) 0.104(4) Uani 1.00 1 d .
C(56) C 0.6755(10) 0.0579(16) 0.9660(5) 0.094(4) Uani 1.00 1 d .
C(57) C 0.9925(13) 0.629(2) 0.4884(5) 0.108(4) Uani 1.00 1 d .
C(58) C 0.9304(13) 0.625(2) 0.4455(4) 0.151(6) Uani 1.00 1 d .
C(59) C 0.9362(10) 0.6096(16) 0.5293(4) 0.084(3) Uani 1.00 1 d .
C(60) C 0.8268(10) 0.5596(16) 0.5317(5) 0.095(4) Uani 1.00 1 d .
C(61) C 0.7760(12) 0.558(2) 0.5712(6) 0.133(7) Uani 1.00 1 d .
C(62) C 0.8338(17) 0.596(2) 0.6095(6) 0.135(7) Uani 1.00 1 d .
C(63) C 0.9379(15) 0.644(2) 0.6066(6) 0.142(6) Uani 1.00 1 d .
C(64) C 0.9916(11) 0.654(2) 0.5690(5) 0.108(4) Uani 1.00 1 d .
H(1) H 0.0169 -0.0939 0.7129 0.067 Uiso 1.00 1 c R
H(2) H 0.0206 0.0246 0.6715 0.067 Uiso 1.00 1 c R
H(3) H -0.1630 -0.0448 0.6848 0.068 Uiso 1.00 1 c R
H(4) H -0.1520 0.0276 0.7331 0.068 Uiso 1.00 1 c R
H(5) H -0.1280 0.2261 0.6566 0.067 Uiso 1.00 1 c R
H(6) H -0.1237 0.3434 0.7451 0.062 Uiso 1.00 1 c R
H(7) H -0.1187 0.4652 0.7040 0.062 Uiso 1.00 1 c R
H(8) H 0.0474 0.3447 0.6834 0.056 Uiso 1.00 1 c R
H(9) H 0.1569 0.4813 0.7318 0.061 Uiso 1.00 1 c R
H(10) H 0.0441 0.5800 0.7320 0.061 Uiso 1.00 1 c R
H(11) H 0.1239 0.5375 0.8032 0.053 Uiso 1.00 1 c R
H(12) H 0.1920 0.2662 0.7982 0.053 Uiso 1.00 1 c R
H(13) H -0.0235 0.1415 0.7852 0.049 Uiso 1.00 1 c R
H(14) H 0.0555 -0.1298 0.7813 0.057 Uiso 1.00 1 c R
H(15) H 0.1736 -0.0522 0.7895 0.057 Uiso 1.00 1 c R
H(16) H 0.1172 -0.1729 0.8543 0.054 Uiso 1.00 1 c R
H(17) H 0.0180 0.2490 0.8568 0.053 Uiso 1.00 1 c R
H(18) H 0.1030 0.4883 0.8819 0.064 Uiso 1.00 1 c R
H(19) H 0.2224 0.4097 0.8759 0.064 Uiso 1.00 1 c R
H(20) H 0.2086 0.3061 0.9445 0.075 Uiso 1.00 1 c R
H(21) H 0.0810 0.3471 0.9453 0.075 Uiso 1.00 1 c R
H(22) H 0.0324 0.0916 0.9219 0.054 Uiso 1.00 1 c R
H(23) H 0.2858 0.0831 0.8365 0.065 Uiso 1.00 1 c R
H(24) H 0.2858 -0.0556 0.8738 0.065 Uiso 1.00 1 c R
H(25) H 0.3041 0.1379 0.8857 0.065 Uiso 1.00 1 c R
H(26) H 0.1944 0.1773 0.6862 0.075 Uiso 1.00 1 c R
H(27) H 0.2014 0.0069 0.7134 0.075 Uiso 1.00 1 c R
H(28) H 0.2327 0.1819 0.7358 0.075 Uiso 1.00 1 c R
H(29) H 0.2460 0.0212 0.9559 0.066 Uiso 1.00 1 c R
H(30) H 0.0740 -0.2213 0.9439 0.092 Uiso 1.00 1 c R
H(31) H 0.1817 -0.2583 0.9720 0.092 Uiso 1.00 1 c R
H(32) H 0.1890 -0.2282 0.9211 0.092 Uiso 1.00 1 c R
H(33) H 0.1048 0.1656 0.9999 0.071 Uiso 1.00 1 c R
H(34) H 0.0520 -0.0166 1.0036 0.071 Uiso 1.00 1 c R
H(35) H 0.2110 -0.1152 1.0392 0.083 Uiso 1.00 1 c R
H(36) H 0.2637 0.0676 1.0355 0.083 Uiso 1.00 1 c R
H(37) H -0.3039 0.1643 0.6948 0.096 Uiso 1.00 1 c R
H(38) H -0.0526 0.5737 0.8028 0.063 Uiso 1.00 1 c R
H(39) H -0.0510 -0.1640 0.8612 0.069 Uiso 1.00 1 c R
H(40) H 0.1131 -0.0313 1.1366 0.086 Uiso 1.00 1 c R
H(41) H 0.1715 -0.1557 1.1080 0.086 Uiso 1.00 1 c R
H(42) H 0.5615 0.5395 0.8272 0.064 Uiso 1.00 1 c R
H(43) H 0.5506 0.4179 0.7863 0.064 Uiso 1.00 1 c R
H(44) H 0.7048 0.5435 0.7557 0.065 Uiso 1.00 1 c R
H(45) H 0.7351 0.4688 0.8024 0.065 Uiso 1.00 1 c R
H(46) H 0.7210 0.7415 0.8338 0.063 Uiso 1.00 1 c R
H(47) H 0.6773 0.8629 0.7475 0.067 Uiso 1.00 1 c R
H(48) H 0.6844 0.9784 0.7896 0.067 Uiso 1.00 1 c R
H(49) H 0.5229 0.8603 0.8163 0.055 Uiso 1.00 1 c R
H(50) H 0.3983 0.9932 0.7715 0.065 Uiso 1.00 1 c R
H(51) H 0.5086 1.0959 0.7663 0.065 Uiso 1.00 1 c R
H(52) H 0.4114 1.0441 0.6989 0.056 Uiso 1.00 1 c R
H(53) H 0.3489 0.7706 0.7082 0.052 Uiso 1.00 1 c R
H(54) H 0.5700 0.6625 0.7128 0.054 Uiso 1.00 1 c R
H(55) H 0.3893 0.4411 0.7156 0.062 Uiso 1.00 1 c R
H(56) H 0.5137 0.3862 0.7187 0.062 Uiso 1.00 1 c R
H(57) H 0.4358 0.3305 0.6483 0.058 Uiso 1.00 1 c R
H(58) H 0.5034 0.7671 0.6416 0.049 Uiso 1.00 1 c R
H(59) H 0.3978 0.9882 0.6199 0.064 Uiso 1.00 1 c R
H(60) H 0.2869 0.8941 0.6321 0.064 Uiso 1.00 1 c R
H(61) H 0.2833 0.7842 0.5641 0.067 Uiso 1.00 1 c R
H(62) H 0.4041 0.8504 0.5555 0.067 Uiso 1.00 1 c R
H(63) H 0.4830 0.6132 0.5782 0.053 Uiso 1.00 1 c R
H(64) H 0.2559 0.5610 0.6726 0.067 Uiso 1.00 1 c R
H(65) H 0.2565 0.4202 0.6358 0.067 Uiso 1.00 1 c R
H(66) H 0.2234 0.6092 0.6240 0.067 Uiso 1.00 1 c R
H(67) H 0.3784 0.6681 0.8207 0.074 Uiso 1.00 1 c R
H(68) H 0.3582 0.5190 0.7869 0.074 Uiso 1.00 1 c R
H(69) H 0.3278 0.7080 0.7739 0.074 Uiso 1.00 1 c R
H(70) H 0.2744 0.4826 0.5528 0.060 Uiso 1.00 1 c R
H(71) H 0.3706 0.2308 0.5330 0.098 Uiso 1.00 1 c R
H(72) H 0.3629 0.2573 0.5840 0.098 Uiso 1.00 1 c R
H(73) H 0.4733 0.2996 0.5601 0.098 Uiso 1.00 1 c R
H(74) H 0.4604 0.5353 0.5008 0.067 Uiso 1.00 1 c R
H(75) H 0.3585 0.6589 0.5012 0.067 Uiso 1.00 1 c R
H(76) H 0.2481 0.4248 0.4740 0.081 Uiso 1.00 1 c R
H(77) H 0.3590 0.3243 0.4672 0.081 Uiso 1.00 1 c R
H(78) H 0.8586 0.8539 0.7901 0.073 Uiso 1.00 1 c R
H(79) H 0.5621 1.0106 0.6660 0.063 Uiso 1.00 1 c R
H(80) H 0.6181 0.4209 0.6583 0.077 Uiso 1.00 1 c R
H(81) H 0.2580 0.6817 0.3898 0.141 Uiso 1.00 1 c R
H(82) H 0.2160 0.6607 0.4353 0.141 Uiso 1.00 1 c R
H(83) H 0.9808 0.6438 0.4220 0.181 Uiso 1.00 1 c R
H(84) H 0.8751 0.7135 0.4451 0.181 Uiso 1.00 1 c R
H(85) H 0.8954 0.5155 0.4418 0.181 Uiso 1.00 1 c R
H(86) H 0.7879 0.5268 0.5063 0.114 Uiso 1.00 1 c R
H(87) H 0.7010 0.5317 0.5723 0.160 Uiso 1.00 1 c R
H(88) H 0.8003 0.5874 0.6367 0.161 Uiso 1.00 1 c R
H(89) H 0.9762 0.6724 0.6325 0.170 Uiso 1.00 1 c R
H(90) H 1.0651 0.6892 0.5688 0.130 Uiso 1.00 1 c R
H(91) H 0.4747 0.2143 1.0586 0.177 Uiso 1.00 1 c R
H(92) H 0.5981 0.2533 1.0473 0.177 Uiso 1.00 1 c R
H(93) H 0.5561 0.0633 1.0487 0.177 Uiso 1.00 1 c R
H(94) H 0.4855 0.2573 0.9098 0.126 Uiso 1.00 1 c R
H(95) H 0.6021 0.1855 0.8534 0.150 Uiso 1.00 1 c R
H(96) H 0.7659 0.0441 0.8675 0.138 Uiso 1.00 1 c R
H(97) H 0.8118 -0.0346 0.9387 0.125 Uiso 1.00 1 c R
H(98) H 0.6933 0.0223 0.9945 0.112 Uiso 1.00 1 c R

loop_
_atom_site_aniso_label
_atom_site_aniso_U_11
_atom_site_aniso_U_22
_atom_site_aniso_U_33
_atom_site_aniso_U_12
_atom_site_aniso_U_13
_atom_site_aniso_U_23
O(1) 0.066(4) 0.063(4) 0.109(5) -0.010(4) -0.021(4) 0.008(4)
O(2) 0.056(3) 0.055(4) 0.046(3) -0.000(3) 0.006(2) 0.004(3)
O(3) 0.054(3) 0.062(4) 0.057(3) -0.009(3) 0.002(3) 0.008(3)
O(4) 0.112(6) 0.088(6) 0.058(4) 0.005(5) 0.019(4) -0.001(4)
O(5) 0.055(4) 0.057(4) 0.070(4) -0.008(3) -0.004(3) -0.001(3)
O(6) 0.054(3) 0.061(4) 0.044(3) -0.003(3) 0.005(2) 0.002(3)
O(7) 0.056(4) 0.084(5) 0.053(3) 0.014(3) 0.004(3) 0.003(3)
O(8) 0.134(7) 0.112(7) 0.065(4) 0.051(6) 0.034(4) 0.007(4)
O(9) 0.095(7) 0.192(13) 0.214(12) 0.002(9) 0.012(8) -0.085(10)
O(10) 0.093(7) 0.229(14) 0.152(9) 0.029(8) 0.055(7) 0.037(9)
N(1) 0.088(6) 0.072(6) 0.056(4) -0.002(5) 0.022(4) 0.002(4)
N(2) 0.124(9) 0.171(12) 0.058(5) 0.057(9) 0.011(6) 0.015(7)
C(1) 0.076(6) 0.054(6) 0.036(4) -0.016(5) -0.001(4) -0.011(4)
C(2) 0.075(6) 0.045(5) 0.051(5) 0.003(5) -0.008(4) 0.006(4)
C(3) 0.055(6) 0.054(6) 0.058(5) -0.001(5) -0.006(4) 0.004(5)
C(4) 0.061(6) 0.049(5) 0.044(4) -0.001(4) 0.002(4) -0.001(4)
C(5) 0.048(5) 0.050(5) 0.040(4) 0.002(4) 0.008(4) -0.000(4)
C(6) 0.062(5) 0.056(6) 0.035(4) -0.005(5) 0.003(4) -0.005(4)
C(7) 0.047(5) 0.050(5) 0.038(4) -0.001(4) 0.009(3) 0.002(4)
C(8) 0.054(5) 0.044(5) 0.035(4) 0.001(4) 0.009(4) -0.007(4)
C(9) 0.063(5) 0.033(4) 0.027(3) 0.002(4) 0.006(3) -0.002(3)
C(10) 0.062(6) 0.041(5) 0.042(4) 0.007(4) 0.018(4) 0.003(4)
C(11) 0.064(5) 0.043(5) 0.037(4) 0.002(4) 0.004(4) 0.004(4)
C(12) 0.047(5) 0.053(5) 0.034(4) 0.002(4) 0.007(3) -0.005(4)
C(13) 0.045(5) 0.048(5) 0.035(4) 0.000(4) 0.006(3) -0.004(4)
C(14) 0.056(5) 0.036(4) 0.042(4) 0.001(4) -0.000(4) -0.004(3)
C(15) 0.068(6) 0.050(5) 0.042(4) -0.008(5) -0.002(4) -0.007(4)
C(16) 0.080(7) 0.055(6) 0.053(5) -0.004(5) 0.014(5) -0.004(5)
C(17) 0.051(5) 0.044(5) 0.038(4) 0.002(4) 0.004(4) 0.005(4)
C(18) 0.043(5) 0.066(6) 0.054(5) -0.000(5) 0.005(4) -0.000(5)
C(19) 0.069(6) 0.070(7) 0.049(5) 0.006(5) 0.022(4) 0.000(5)
C(20) 0.062(6) 0.071(7) 0.033(4) 0.009(5) 0.004(4) 0.010(4)
C(21) 0.115(9) 0.059(7) 0.055(6) 0.006(7) -0.002(6) 0.008(5)
C(22) 0.054(5) 0.078(7) 0.046(5) 0.013(5) 0.006(4) 0.002(5)
C(23) 0.064(6) 0.101(9) 0.043(5) 0.021(6) -0.002(4) 0.001(5)
C(24) 0.075(7) 0.062(7) 0.050(5) 0.005(6) 0.004(5) -0.005(5)
C(25) 0.063(6) 0.061(6) 0.035(4) 0.006(5) -0.003(4) 0.012(4)
C(26) 0.045(5) 0.059(6) 0.058(5) -0.007(5) -0.005(4) -0.008(5)
C(27) 0.054(6) 0.051(5) 0.053(5) 0.001(5) 0.005(4) -0.002(4)
C(28) 0.062(6) 0.047(5) 0.060(5) 0.009(5) 0.004(4) 0.002(4)
C(29) 0.051(5) 0.051(6) 0.036(4) 0.005(4) 0.001(4) -0.001(4)
C(30) 0.063(5) 0.059(6) 0.040(4) 0.011(5) 0.003(4) -0.002(4)
C(31) 0.050(5) 0.043(5) 0.048(5) 0.000(4) 0.004(4) -0.012(4)
C(32) 0.049(5) 0.045(5) 0.035(4) 0.001(4) 0.005(3) 0.003(4)
C(33) 0.063(5) 0.037(5) 0.035(4) 0.005(4) 0.007(4) -0.002(3)
C(34) 0.051(5) 0.050(5) 0.040(4) -0.006(4) 0.010(4) -0.006(4)
C(35) 0.057(5) 0.066(6) 0.033(4) -0.002(5) 0.003(4) -0.005(4)
C(36) 0.056(5) 0.055(5) 0.035(4) 0.007(4) -0.009(4) 0.002(4)
C(37) 0.043(4) 0.046(5) 0.026(3) 0.001(4) 0.007(3) 0.004(3)
C(38) 0.049(5) 0.039(5) 0.034(4) -0.001(4) -0.002(3) 0.001(3)
C(39) 0.068(6) 0.046(5) 0.047(5) 0.010(5) 0.001(4) 0.000(4)
C(40) 0.072(6) 0.048(5) 0.048(5) 0.009(5) -0.002(4) 0.007(4)
C(41) 0.058(5) 0.042(5) 0.032(4) -0.001(4) 0.006(4) -0.004(3)
C(42) 0.051(5) 0.067(6) 0.050(5) -0.006(5) 0.003(4) 0.007(5)
C(43) 0.060(6) 0.069(7) 0.057(5) -0.004(5) 0.012(4) -0.001(5)
C(44) 0.063(5) 0.047(5) 0.039(4) -0.001(4) 0.006(4) -0.005(4)
C(45) 0.144(11) 0.046(6) 0.056(6) 0.002(7) 0.009(6) 0.004(5)
C(46) 0.072(6) 0.065(6) 0.031(4) -0.010(5) 0.004(4) -0.003(4)
C(47) 0.089(7) 0.068(7) 0.045(5) -0.015(6) -0.001(5) -0.004(5)
C(48) 0.076(7) 0.088(8) 0.035(5) 0.029(6) -0.002(5) -0.003(5)
C(49) 0.078(10) 0.113(14) 0.182(18) -0.009(10) 0.014(12) -0.040(13)
C(50) 0.170(17) 0.147(17) 0.125(13) -0.017(13) 0.013(13) -0.037(13)
C(51) 0.078(9) 0.089(10) 0.116(11) 0.002(8) 0.014(8) -0.024(9)
C(52) 0.112(12) 0.099(11) 0.104(11) 0.006(9) -0.009(10) -0.014(9)
C(53) 0.128(14) 0.114(14) 0.132(14) -0.005(11) -0.029(12) -0.030(11)
C(54) 0.123(13) 0.108(13) 0.115(12) -0.011(11) 0.013(11) -0.031(11)
C(55) 0.086(9) 0.092(11) 0.135(13) 0.006(8) 0.019(10) -0.033(10)
C(56) 0.083(9) 0.067(8) 0.131(12) 0.003(7) -0.011(8) -0.009(8)
C(57) 0.096(10) 0.110(11) 0.118(13) 0.024(10) 0.029(10) 0.006(10)
C(58) 0.166(15) 0.191(19) 0.096(10) 0.013(15) -0.006(11) -0.009(13)
C(59) 0.068(8) 0.078(8) 0.108(10) 0.000(6) 0.023(7) 0.013(8)
C(60) 0.070(8) 0.078(9) 0.136(12) 0.001(7) 0.011(8) 0.013(8)
C(61) 0.083(10) 0.129(14) 0.191(18) 0.034(9) 0.051(11) 0.098(14)
C(62) 0.139(16) 0.140(16) 0.125(13) 0.041(13) 0.031(12) 0.070(13)
C(63) 0.112(13) 0.170(18) 0.144(15) -0.011(13) 0.019(12) 0.024(14)
C(64) 0.075(9) 0.113(12) 0.137(13) -0.008(9) 0.005(10) 0.013(11)

loop_
_atom_type_symbol
_atom_type_description
_atom_type_scat_dispersion_real
_atom_type_scat_dispersion_imag
_atom_type_scat_source
C C 0.018 0.009
;
International Tables for Crystallography
(1992, Vol. C, Tables 4.2.6.8 and 6.1.1.4)
;
H H 0.000 0.000
;
International Tables for Crystallography
(1992, Vol. C, Table 6.1.1.4)
;
O O 0.049 0.032
;
International Tables for Crystallography
(1992, Vol. C, Tables 4.2.6.8 and 6.1.1.4)
;
N N 0.031 0.018
;
International Tables for Crystallography
(1992, Vol. C, Tables 4.2.6.8 and 6.1.1.4)
;

loop_
_geom_angle_atom_site_label_1
_geom_angle_atom_site_label_2
_geom_angle_atom_site_label_3
_geom_angle
_geom_angle_publ_flag
C(2) C(1) C(10) 115.2(7) yes
C(1) C(2) C(3) 108.2(7) yes
O(1) C(3) C(2) 113.0(7) yes
O(1) C(3) C(4) 107.7(7) yes
C(2) C(3) C(4) 110.9(7) yes
C(3) C(4) C(5) 109.6(7) yes
C(4) C(5) C(6) 108.7(7) yes
C(4) C(5) C(10) 113.5(7) yes
C(6) C(5) C(10) 113.9(7) yes
C(5) C(6) C(7) 114.4(7) yes
O(2) C(7) C(6) 112.2(6) yes
O(2) C(7) C(8) 106.0(6) yes
C(6) C(7) C(8) 112.1(7) yes
C(7) C(8) C(9) 112.8(6) yes
C(7) C(8) C(14) 111.9(6) yes
C(9) C(8) C(14) 109.6(6) yes
C(8) C(9) C(10) 113.6(6) yes
C(8) C(9) C(11) 109.0(6) yes
C(10) C(9) C(11) 113.4(6) yes
C(1) C(10) C(5) 108.3(7) yes
C(1) C(10) C(9) 114.5(7) yes
C(1) C(10) C(19) 105.8(7) yes
C(5) C(10) C(9) 108.9(7) yes
C(5) C(10) C(19) 108.7(7) yes
C(9) C(10) C(19) 110.4(7) yes
C(9) C(11) C(12) 114.9(6) yes
O(3) C(12) C(11) 107.7(6) yes
O(3) C(12) C(13) 110.4(6) yes
C(11) C(12) C(13) 110.6(7) yes
C(12) C(13) C(14) 107.7(6) yes
C(12) C(13) C(17) 117.7(6) yes
C(12) C(13) C(18) 107.5(6) yes
C(14) C(13) C(17) 100.5(6) yes
C(14) C(13) C(18) 113.6(7) yes
C(17) C(13) C(18) 110.0(6) yes
C(8) C(14) C(13) 116.1(7) yes
C(8) C(14) C(15) 117.2(7) yes
C(13) C(14) C(15) 103.9(6) yes
C(14) C(15) C(16) 102.1(7) yes
C(15) C(16) C(17) 107.1(7) yes
C(13) C(17) C(16) 103.0(6) yes
C(13) C(17) C(20) 121.7(7) yes
C(16) C(17) C(20) 109.6(7) yes
C(17) C(20) C(21) 112.9(7) yes
C(17) C(20) C(22) 110.2(7) yes
C(21) C(20) C(22) 109.6(8) yes
C(20) C(22) C(23) 116.0(7) yes
C(22) C(23) C(24) 112.8(8) yes
O(4) C(24) N(1) 121.2(9) yes
O(4) C(24) C(23) 120.7(9) yes
N(1) C(24) C(23) 118.1(10) yes
C(26) C(25) C(34) 114.3(7) yes
C(25) C(26) C(27) 110.4(7) yes
O(5) C(27) C(26) 108.8(7) yes
O(5) C(27) C(28) 109.9(7) yes
C(26) C(27) C(28) 109.6(7) yes
C(27) C(28) C(29) 113.1(7) yes
C(28) C(29) C(30) 110.1(7) yes
C(28) C(29) C(34) 112.3(7) yes
C(30) C(29) C(34) 113.0(6) yes
C(29) C(30) C(31) 114.1(7) yes
O(6) C(31) C(30) 109.1(6) yes
O(6) C(31) C(32) 111.3(6) yes
C(30) C(31) C(32) 112.1(7) yes
C(31) C(32) C(33) 111.9(6) yes
C(31) C(32) C(38) 111.5(6) yes
C(33) C(32) C(38) 110.1(6) yes
C(32) C(33) C(34) 113.2(7) yes
C(32) C(33) C(35) 111.3(6) yes
C(34) C(33) C(35) 114.6(6) yes
C(25) C(34) C(29) 108.3(6) yes
C(25) C(34) C(33) 113.0(7) yes
C(25) C(34) C(43) 107.5(7) yes
C(29) C(34) C(33) 109.2(6) yes
C(29) C(34) C(43) 109.0(7) yes
C(33) C(34) C(43) 109.8(7) yes
C(33) C(35) C(36) 115.7(7) yes
O(7) C(36) C(35) 109.6(6) yes
O(7) C(36) C(37) 108.6(6) yes
C(35) C(36) C(37) 110.4(7) yes
C(36) C(37) C(38) 108.0(6) yes
C(36) C(37) C(41) 117.9(6) yes
C(36) C(37) C(42) 108.8(6) yes
C(38) C(37) C(41) 99.5(6) yes
C(38) C(37) C(42) 113.4(7) yes
C(41) C(37) C(42) 109.1(6) yes
C(32) C(38) C(37) 117.0(6) yes
C(32) C(38) C(39) 117.8(7) yes
C(37) C(38) C(39) 103.8(6) yes
C(38) C(39) C(40) 103.2(7) yes
C(39) C(40) C(41) 106.7(6) yes
C(37) C(41) C(40) 103.4(6) yes
C(37) C(41) C(44) 121.0(7) yes
C(40) C(41) C(44) 111.9(6) yes
C(41) C(44) C(45) 113.2(7) yes
C(41) C(44) C(46) 109.4(7) yes
C(45) C(44) C(46) 110.8(7) yes
C(44) C(46) C(47) 114.8(8) yes
C(46) C(47) C(48) 111.1(8) yes
O(8) C(48) N(2) 122.6(9) yes
O(8) C(48) C(47) 124.2(10) yes
N(2) C(48) C(47) 112.8(9) yes
O(9) C(49) C(50) 119.5(17) yes
O(9) C(49) C(51) 115.5(17) yes
C(50) C(49) C(51) 125.1(15) yes
C(49) C(51) C(52) 119.8(14) yes
C(49) C(51) C(56) 120.1(14) yes
C(52) C(51) C(56) 120.1(14) yes
C(51) C(52) C(53) 118.4(14) yes
C(52) C(53) C(54) 121.6(16) yes
C(53) C(54) C(55) 119.0(16) yes
C(54) C(55) C(56) 120.3(13) yes
C(51) C(56) C(55) 120.5(14) yes
O(10) C(57) C(58) 118.2(14) yes
O(10) C(57) C(59) 120.7(13) yes
C(58) C(57) C(59) 121.1(13) yes
C(57) C(59) C(60) 123.1(13) yes
C(57) C(59) C(64) 119.3(12) yes
C(60) C(59) C(64) 117.5(13) yes
C(59) C(60) C(61) 119.9(13) yes
C(60) C(61) C(62) 120.9(15) yes
C(61) C(62) C(63) 118.2(17) yes
C(62) C(63) C(64) 123.9(17) yes
C(59) C(64) C(63) 119.3(14) yes
C(3) O(1) H(37) 109.5 no
C(7) O(2) H(38) 109.5 no
C(12) O(3) H(39) 109.5 no
C(27) O(5) H(78) 109.5 no
C(31) O(6) H(79) 109.5 no
C(36) O(7) H(80) 109.5 no
C(24) N(1) H(40) 120.0 no
C(24) N(1) H(41) 120.0 no
H(40) N(1) H(41) 120.0 no
C(48) N(2) H(81) 120.0 no
C(48) N(2) H(82) 120.0 no
H(81) N(2) H(82) 120.0 no
C(2) C(1) H(1) 108.5 no
C(2) C(1) H(2) 108.5 no
C(10) C(1) H(1) 108.5 no
C(10) C(1) H(2) 108.5 no
H(1) C(1) H(2) 107.5 no
C(1) C(2) H(3) 110.1 no
C(1) C(2) H(4) 110.1 no
C(3) C(2) H(3) 110.0 no
C(3) C(2) H(4) 110.1 no
H(3) C(2) H(4) 108.4 no
O(1) C(3) H(5) 108.4 no
C(2) C(3) H(5) 108.4 no
C(4) C(3) H(5) 108.4 no
C(3) C(4) H(6) 109.7 no
C(3) C(4) H(7) 109.7 no
C(5) C(4) H(6) 109.7 no
C(5) C(4) H(7) 109.7 no
H(6) C(4) H(7) 108.2 no
C(4) C(5) H(8) 106.7 no
C(6) C(5) H(8) 106.7 no
C(10) C(5) H(8) 106.7 no
C(5) C(6) H(9) 108.7 no
C(5) C(6) H(10) 108.7 no
C(7) C(6) H(9) 108.7 no
C(7) C(6) H(10) 108.7 no
H(9) C(6) H(10) 107.6 no
O(2) C(7) H(11) 108.8 no
C(6) C(7) H(11) 108.8 no
C(8) C(7) H(11) 108.8 no
C(7) C(8) H(12) 107.4 no
C(9) C(8) H(12) 107.4 no
C(14) C(8) H(12) 107.4 no
C(8) C(9) H(13) 106.8 no
C(10) C(9) H(13) 106.8 no
C(11) C(9) H(13) 106.8 no
C(9) C(11) H(14) 108.5 no
C(9) C(11) H(15) 108.5 no
C(12) C(11) H(14) 108.5 no
C(12) C(11) H(15) 108.5 no
H(14) C(11) H(15) 107.5 no
O(3) C(12) H(16) 109.4 no
C(11) C(12) H(16) 109.4 no
C(13) C(12) H(16) 109.4 no
C(8) C(14) H(17) 106.3 no
C(13) C(14) H(17) 106.2 no
C(15) C(14) H(17) 106.2 no
C(14) C(15) H(18) 111.3 no
C(14) C(15) H(19) 111.3 no
C(16) C(15) H(18) 111.3 no
C(16) C(15) H(19) 111.3 no
H(18) C(15) H(19) 109.2 no
C(15) C(16) H(20) 110.3 no
C(15) C(16) H(21) 110.3 no
C(17) C(16) H(20) 110.3 no
C(17) C(16) H(21) 110.3 no
H(20) C(16) H(21) 108.6 no
C(13) C(17) H(22) 107.3 no
C(16) C(17) H(22) 107.3 no
C(20) C(17) H(22) 107.3 no
C(13) C(18) H(23) 109.5 no
C(13) C(18) H(24) 109.5 no
C(13) C(18) H(25) 109.5 no
H(23) C(18) H(24) 109.5 no
H(23) C(18) H(25) 109.5 no
H(24) C(18) H(25) 109.5 no
C(10) C(19) H(26) 109.5 no
C(10) C(19) H(27) 109.5 no
C(10) C(19) H(28) 109.5 no
H(26) C(19) H(27) 109.5 no
H(26) C(19) H(28) 109.5 no
H(27) C(19) H(28) 109.5 no
C(17) C(20) H(29) 108.0 no
C(21) C(20) H(29) 108.0 no
C(22) C(20) H(29) 108.0 no
C(20) C(21) H(30) 109.5 no
C(20) C(21) H(31) 109.5 no
C(20) C(21) H(32) 109.5 no
H(30) C(21) H(31) 109.5 no
H(30) C(21) H(32) 109.5 no
H(31) C(21) H(32) 109.5 no
C(20) C(22) H(33) 108.3 no
C(20) C(22) H(34) 108.3 no
C(23) C(22) H(33) 108.3 no
C(23) C(22) H(34) 108.3 no
H(33) C(22) H(34) 107.4 no
C(22) C(23) H(35) 109.0 no
C(22) C(23) H(36) 109.0 no
C(24) C(23) H(35) 109.0 no
C(24) C(23) H(36) 109.0 no
H(35) C(23) H(36) 107.8 no
C(26) C(25) H(42) 108.7 no
C(26) C(25) H(43) 108.7 no
C(34) C(25) H(42) 108.7 no
C(34) C(25) H(43) 108.7 no
H(42) C(25) H(43) 107.6 no
C(25) C(26) H(44) 109.6 no
C(25) C(26) H(45) 109.6 no
C(27) C(26) H(44) 109.6 no
C(27) C(26) H(45) 109.6 no
H(44) C(26) H(45) 108.1 no
O(5) C(27) H(46) 109.5 no
C(26) C(27) H(46) 109.5 no
C(28) C(27) H(46) 109.5 no
C(27) C(28) H(47) 109.0 no
C(27) C(28) H(48) 108.9 no
C(29) C(28) H(47) 109.0 no
C(29) C(28) H(48) 109.0 no
H(47) C(28) H(48) 107.8 no
C(28) C(29) H(49) 107.0 no
C(30) C(29) H(49) 107.0 no
C(34) C(29) H(49) 107.0 no
C(29) C(30) H(50) 108.7 no
C(29) C(30) H(51) 108.7 no
C(31) C(30) H(50) 108.7 no
C(31) C(30) H(51) 108.7 no
H(50) C(30) H(51) 107.6 no
O(6) C(31) H(52) 108.1 no
C(30) C(31) H(52) 108.1 no
C(32) C(31) H(52) 108.1 no
C(31) C(32) H(53) 107.7 no
C(33) C(32) H(53) 107.7 no
C(38) C(32) H(53) 107.7 no
C(32) C(33) H(54) 105.6 no
C(34) C(33) H(54) 105.6 no
C(35) C(33) H(54) 105.6 no
C(33) C(35) H(55) 108.4 no
C(33) C(35) H(56) 108.4 no
C(36) C(35) H(55) 108.4 no
C(36) C(35) H(56) 108.4 no
H(55) C(35) H(56) 107.4 no
O(7) C(36) H(57) 109.4 no
C(35) C(36) H(57) 109.4 no
C(37) C(36) H(57) 109.4 no
C(32) C(38) H(58) 105.7 no
C(37) C(38) H(58) 105.7 no
C(39) C(38) H(58) 105.7 no
C(38) C(39) H(59) 111.1 no
C(38) C(39) H(60) 111.1 no
C(40) C(39) H(59) 111.1 no
C(40) C(39) H(60) 111.1 no
H(59) C(39) H(60) 109.1 no
C(39) C(40) H(61) 110.4 no
C(39) C(40) H(62) 110.4 no
C(41) C(40) H(61) 110.4 no
C(41) C(40) H(62) 110.4 no
H(61) C(40) H(62) 108.6 no
C(37) C(41) H(63) 106.6 no
C(40) C(41) H(63) 106.6 no
C(44) C(41) H(63) 106.6 no
C(37) C(42) H(64) 109.5 no
C(37) C(42) H(65) 109.5 no
C(37) C(42) H(66) 109.5 no
H(64) C(42) H(65) 109.5 no
H(64) C(42) H(66) 109.5 no
H(65) C(42) H(66) 109.5 no
C(34) C(43) H(67) 109.5 no
C(34) C(43) H(68) 109.5 no
C(34) C(43) H(69) 109.5 no
H(67) C(43) H(68) 109.5 no
H(67) C(43) H(69) 109.5 no
H(68) C(43) H(69) 109.5 no
C(41) C(44) H(70) 107.7 no
C(45) C(44) H(70) 107.7 no
C(46) C(44) H(70) 107.8 no
C(44) C(45) H(71) 109.5 no
C(44) C(45) H(72) 109.5 no
C(44) C(45) H(73) 109.5 no
H(71) C(45) H(72) 109.5 no
H(71) C(45) H(73) 109.5 no
H(72) C(45) H(73) 109.5 no
C(44) C(46) H(74) 108.6 no
C(44) C(46) H(75) 108.6 no
C(47) C(46) H(74) 108.6 no
C(47) C(46) H(75) 108.6 no
H(74) C(46) H(75) 107.5 no
C(46) C(47) H(76) 109.4 no
C(46) C(47) H(77) 109.4 no
C(48) C(47) H(76) 109.4 no
C(48) C(47) H(77) 109.4 no
H(76) C(47) H(77) 108.0 no
C(49) C(50) H(91) 109.5 no
C(49) C(50) H(92) 109.5 no
C(49) C(50) H(93) 109.5 no
H(91) C(50) H(92) 109.5 no
H(91) C(50) H(93) 109.5 no
H(92) C(50) H(93) 109.5 no
C(51) C(52) H(94) 120.8 no
C(53) C(52) H(94) 120.8 no
C(52) C(53) H(95) 119.2 no
C(54) C(53) H(95) 119.2 no
C(53) C(54) H(96) 120.5 no
C(55) C(54) H(96) 120.5 no
C(54) C(55) H(97) 119.8 no
C(56) C(55) H(97) 119.8 no
C(51) C(56) H(98) 119.8 no
C(55) C(56) H(98) 119.7 no
C(57) C(58) H(83) 109.5 no
C(57) C(58) H(84) 109.5 no
C(57) C(58) H(85) 109.5 no
H(83) C(58) H(84) 109.5 no
H(83) C(58) H(85) 109.5 no
H(84) C(58) H(85) 109.5 no
C(59) C(60) H(86) 120.0 no
C(61) C(60) H(86) 120.0 no
C(60) C(61) H(87) 119.5 no
C(62) C(61) H(87) 119.5 no
C(61) C(62) H(88) 120.9 no
C(63) C(62) H(88) 120.9 no
C(62) C(63) H(89) 118.1 no
C(64) C(63) H(89) 118.0 no
C(59) C(64) H(90) 120.3 no
C(63) C(64) H(90) 120.3 no

loop_
_geom_bond_atom_site_label_1
_geom_bond_atom_site_label_2
_geom_bond_distance
_geom_bond_publ_flag
O(1) C(3) 1.438(11) yes
O(2) C(7) 1.444(9) yes
O(3) C(12) 1.455(10) yes
O(4) C(24) 1.244(14) yes
O(5) C(27) 1.439(10) yes
O(6) C(31) 1.432(10) yes
O(7) C(36) 1.453(10) yes
O(8) C(48) 1.166(13) yes
O(9) C(49) 1.26(2) yes
O(10) C(57) 1.251(19) yes
N(1) C(24) 1.297(14) yes
N(2) C(48) 1.296(16) yes
C(1) C(2) 1.539(13) yes
C(1) C(10) 1.531(12) yes
C(2) C(3) 1.500(13) yes
C(3) C(4) 1.539(13) yes
C(4) C(5) 1.534(12) yes
C(5) C(6) 1.524(12) yes
C(5) C(10) 1.548(12) yes
C(6) C(7) 1.518(10) yes
C(7) C(8) 1.528(12) yes
C(8) C(9) 1.521(11) yes
C(8) C(14) 1.513(11) yes
C(9) C(10) 1.563(11) yes
C(9) C(11) 1.547(11) yes
C(10) C(19) 1.538(12) yes
C(11) C(12) 1.523(10) yes
C(12) C(13) 1.550(12) yes
C(13) C(14) 1.518(12) yes
C(13) C(17) 1.554(11) yes
C(13) C(18) 1.544(11) yes
C(14) C(15) 1.530(12) yes
C(15) C(16) 1.561(12) yes
C(16) C(17) 1.549(13) yes
C(17) C(20) 1.530(12) yes
C(20) C(21) 1.546(14) yes
C(20) C(22) 1.534(11) yes
C(22) C(23) 1.499(12) yes
C(23) C(24) 1.501(13) yes
C(25) C(26) 1.508(12) yes
C(25) C(34) 1.551(12) yes
C(26) C(27) 1.523(13) yes
C(27) C(28) 1.521(13) yes
C(28) C(29) 1.558(12) yes
C(29) C(30) 1.555(12) yes
C(29) C(34) 1.561(12) yes
C(30) C(31) 1.525(11) yes
C(31) C(32) 1.540(12) yes
C(32) C(33) 1.535(12) yes
C(32) C(38) 1.508(10) yes
C(33) C(34) 1.561(11) yes
C(33) C(35) 1.518(12) yes
C(34) C(43) 1.549(12) yes
C(35) C(36) 1.532(11) yes
C(36) C(37) 1.541(12) yes
C(37) C(38) 1.531(11) yes
C(37) C(41) 1.563(10) yes
C(37) C(42) 1.525(11) yes
C(38) C(39) 1.524(12) yes
C(39) C(40) 1.559(12) yes
C(40) C(41) 1.540(12) yes
C(41) C(44) 1.537(11) yes
C(44) C(45) 1.515(14) yes
C(44) C(46) 1.515(11) yes
C(46) C(47) 1.519(12) yes
C(47) C(48) 1.531(13) yes
C(49) C(50) 1.49(2) yes
C(49) C(51) 1.48(2) yes
C(51) C(52) 1.39(2) yes
C(51) C(56) 1.395(19) yes
C(52) C(53) 1.39(2) yes
C(53) C(54) 1.39(2) yes
C(54) C(55) 1.38(2) yes
C(55) C(56) 1.38(2) yes
C(57) C(58) 1.51(2) yes
C(57) C(59) 1.45(2) yes
C(59) C(60) 1.396(17) yes
C(59) C(64) 1.42(2) yes
C(60) C(61) 1.37(2) yes
C(61) C(62) 1.39(2) yes
C(62) C(63) 1.33(2) yes
C(63) C(64) 1.34(2) yes
O(1) H(37) 0.830 no
O(2) H(38) 0.830 no
O(3) H(39) 0.830 no
O(5) H(78) 0.830 no
O(6) H(79) 0.830 no
O(7) H(80) 0.830 no
N(1) H(40) 0.870 no
N(1) H(41) 0.870 no
N(2) H(81) 0.870 no
N(2) H(82) 0.870 no
C(1) H(1) 0.980 no
C(1) H(2) 0.980 no
C(2) H(3) 0.980 no
C(2) H(4) 0.980 no
C(3) H(5) 0.990 no
C(4) H(6) 0.980 no
C(4) H(7) 0.980 no
C(5) H(8) 0.990 no
C(6) H(9) 0.980 no
C(6) H(10) 0.980 no
C(7) H(11) 0.990 no
C(8) H(12) 0.990 no
C(9) H(13) 0.990 no
C(11) H(14) 0.980 no
C(11) H(15) 0.980 no
C(12) H(16) 0.990 no
C(14) H(17) 0.990 no
C(15) H(18) 0.980 no
C(15) H(19) 0.980 no
C(16) H(20) 0.980 no
C(16) H(21) 0.980 no
C(17) H(22) 0.990 no
C(18) H(23) 0.970 no
C(18) H(24) 0.970 no
C(18) H(25) 0.970 no
C(19) H(26) 0.970 no
C(19) H(27) 0.970 no
C(19) H(28) 0.970 no
C(20) H(29) 0.990 no
C(21) H(30) 0.970 no
C(21) H(31) 0.970 no
C(21) H(32) 0.970 no
C(22) H(33) 0.980 no
C(22) H(34) 0.980 no
C(23) H(35) 0.980 no
C(23) H(36) 0.980 no
C(25) H(42) 0.980 no
C(25) H(43) 0.980 no
C(26) H(44) 0.980 no
C(26) H(45) 0.980 no
C(27) H(46) 0.990 no
C(28) H(47) 0.980 no
C(28) H(48) 0.980 no
C(29) H(49) 0.990 no
C(30) H(50) 0.980 no
C(30) H(51) 0.980 no
C(31) H(52) 0.990 no
C(32) H(53) 0.990 no
C(33) H(54) 0.990 no
C(35) H(55) 0.980 no
C(35) H(56) 0.980 no
C(36) H(57) 0.990 no
C(38) H(58) 0.990 no
C(39) H(59) 0.980 no
C(39) H(60) 0.980 no
C(40) H(61) 0.980 no
C(40) H(62) 0.980 no
C(41) H(63) 0.990 no
C(42) H(64) 0.970 no
C(42) H(65) 0.970 no
C(42) H(66) 0.970 no
C(43) H(67) 0.970 no
C(43) H(68) 0.970 no
C(43) H(69) 0.970 no
C(44) H(70) 0.990 no
C(45) H(71) 0.970 no
C(45) H(72) 0.970 no
C(45) H(73) 0.970 no
C(46) H(74) 0.980 no
C(46) H(75) 0.980 no
C(47) H(76) 0.980 no
C(47) H(77) 0.980 no
C(50) H(91) 0.970 no
C(50) H(92) 0.970 no
C(50) H(93) 0.970 no
C(52) H(94) 0.940 no
C(53) H(95) 0.940 no
C(54) H(96) 0.940 no
C(55) H(97) 0.940 no
C(56) H(98) 0.940 no
C(58) H(83) 0.970 no
C(58) H(84) 0.970 no
C(58) H(85) 0.970 no
C(60) H(86) 0.940 no
C(61) H(87) 0.940 no
C(62) H(88) 0.940 no
C(63) H(89) 0.940 no
C(64) H(90) 0.940 no

loop_
_geom_contact_atom_site_label_1
_geom_contact_atom_site_label_2
_geom_contact_distance
_geom_contact_site_symmetry_2
O(1) O(6) 2.792(9) 1_445
O(1) O(7) 2.879(9) 1_455
O(1) N(2) 3.243(12) 2_546
O(1) C(2) 2.451(11) .
O(1) C(4) 2.405(11) .
O(2) O(5) 2.680(8) 1_455
O(2) N(1) 2.906(9) 2_557
O(2) C(4) 3.011(10) .
O(2) C(5) 3.115(10) .
O(2) C(6) 2.459(9) .
O(2) C(8) 2.375(10) .
O(2) C(9) 3.006(10) .
O(2) C(14) 2.774(10) .
O(2) C(15) 3.288(10) .
O(2) C(26) 3.437(10) 1_455
O(2) C(27) 3.526(10) 1_455
O(3) O(4) 2.761(9) 2_547
O(3) O(5) 2.806(8) 1_445
O(3) C(8) 3.594(10) .
O(3) C(9) 3.023(9) .
O(3) C(11) 2.404(10) .
O(3) C(13) 2.468(10) .
O(3) C(14) 2.955(10) .
O(3) C(17) 2.976(10) .
O(3) C(54) 3.427(18) 1_455
O(4) O(3) 2.761(9) 2_557
O(4) N(1) 2.213(12) .
O(4) C(21) 3.361(13) 2_557
O(4) C(22) 2.919(11) .
O(4) C(23) 2.389(13) .
O(4) C(55) 3.198(17) 2_657
O(5) O(2) 2.680(8) 1_655
O(5) O(3) 2.806(8) 1_665
O(5) C(2) 3.577(11) 1_665
O(5) C(11) 3.493(10) 1_665
O(5) C(26) 2.409(10) .
O(5) C(28) 2.424(10) .
O(6) O(1) 2.792(9) 1_665
O(6) O(8) 2.821(9) 2_656
O(6) C(28) 3.029(10) .
O(6) C(29) 3.111(10) .
O(6) C(30) 2.409(10) .
O(6) C(32) 2.454(10) .
O(6) C(33) 3.077(10) .
O(6) C(38) 2.890(10) .
O(6) C(39) 3.452(10) .
O(7) O(1) 2.879(9) 1_655
O(7) C(32) 3.593(10) .
O(7) C(33) 3.056(10) .
O(7) C(35) 2.440(10) .
O(7) C(37) 2.431(10) .
O(7) C(38) 2.936(10) .
O(7) C(41) 2.925(10) .
O(7) C(45) 3.570(12) .
O(7) C(61) 3.371(19) .
O(7) C(62) 3.49(2) .
O(8) O(6) 2.821(9) 2_646
O(8) N(2) 2.160(14) .
O(8) C(38) 3.156(11) 2_646
O(8) C(39) 3.065(12) 2_646
O(8) C(40) 3.369(12) 2_646
O(8) C(46) 3.303(10) .
O(8) C(47) 2.390(11) .
O(9) C(50) 2.38(2) .
O(9) C(51) 2.314(18) .
O(9) C(52) 2.72(2) .
O(9) C(56) 3.576(17) .
O(9) C(56) 3.163(19) 2_657
O(10) N(2) 3.072(15) 1_655
O(10) C(47) 3.372(15) 1_655
O(10) C(58) 2.368(18) .
O(10) C(59) 2.353(17) .
O(10) C(60) 3.409(18) 2_756
O(10) C(64) 2.81(2) .
N(1) O(2) 2.906(9) 2_547
N(1) O(4) 2.213(12) .
N(1) C(14) 3.516(12) 2_547
N(1) C(15) 3.568(12) 2_547
N(1) C(22) 3.531(11) .
N(1) C(23) 2.402(11) .
N(1) C(54) 3.404(19) 2_647
N(2) O(1) 3.243(12) 2_556
N(2) O(8) 2.160(14) .
N(2) O(10) 3.072(15) 1_455
N(2) C(3) 3.432(13) 2_556
N(2) C(46) 3.150(12) .
N(2) C(47) 2.358(14) .
N(2) C(61) 3.40(2) 2_656
C(1) C(3) 2.462(13) .
C(1) C(4) 2.912(13) .
C(1) C(5) 2.496(13) .
C(1) C(9) 2.601(11) .
C(1) C(11) 3.149(11) .
C(1) C(19) 2.448(13) .
C(2) O(1) 2.451(11) .
C(2) O(5) 3.577(11) 1_445
C(2) C(4) 2.503(13) .
C(2) C(5) 2.955(13) .
C(2) C(9) 3.258(12) .
C(2) C(10) 2.592(13) .
C(3) N(2) 3.432(13) 2_546
C(3) C(1) 2.462(13) .
C(3) C(5) 2.512(12) .
C(3) C(10) 2.986(13) .
C(4) O(1) 2.405(11) .
C(4) O(2) 3.011(10) .
C(4) C(1) 2.912(13) .
C(4) C(2) 2.503(13) .
C(4) C(6) 2.486(12) .
C(4) C(7) 3.178(11) .
C(4) C(9) 3.188(11) .
C(4) C(10) 2.578(12) .
C(5) O(2) 3.115(10) .
C(5) C(1) 2.496(13) .
C(5) C(2) 2.955(13) .
C(5) C(3) 2.512(12) .
C(5) C(7) 2.557(11) .
C(5) C(8) 2.961(11) .
C(5) C(9) 2.531(11) .
C(5) C(19) 2.508(13) .
C(6) O(2) 2.459(9) .
C(6) C(4) 2.486(12) .
C(6) C(8) 2.527(11) .
C(6) C(9) 2.943(12) .
C(6) C(10) 2.575(13) .
C(6) C(19) 3.117(14) .
C(7) C(4) 3.178(11) .
C(7) C(5) 2.557(11) .
C(7) C(9) 2.539(12) .
C(7) C(10) 3.026(12) .
C(7) C(14) 2.520(11) .
C(7) C(15) 3.035(11) .
C(8) O(2) 2.375(10) .
C(8) O(3) 3.594(10) .
C(8) C(5) 2.961(11) .
C(8) C(6) 2.527(11) .
C(8) C(10) 2.580(11) .
C(8) C(11) 2.498(12) .
C(8) C(12) 2.982(12) .
C(8) C(13) 2.572(11) .
C(8) C(15) 2.597(11) .
C(8) C(18) 3.144(12) .
C(8) C(19) 3.121(12) .
C(9) O(2) 3.006(10) .
C(9) O(3) 3.023(9) .
C(9) C(1) 2.601(11) .
C(9) C(2) 3.258(12) .
C(9) C(4) 3.188(11) .
C(9) C(5) 2.531(11) .
C(9) C(6) 2.943(12) .
C(9) C(7) 2.539(12) .
C(9) C(12) 2.588(11) .
C(9) C(13) 3.022(10) .
C(9) C(14) 2.479(11) .
C(9) C(19) 2.545(11) .
C(10) C(2) 2.592(13) .
C(10) C(3) 2.986(13) .
C(10) C(4) 2.578(12) .
C(10) C(6) 2.575(13) .
C(10) C(7) 3.026(12) .
C(10) C(8) 2.580(11) .
C(10) C(11) 2.599(11) .
C(11) O(3) 2.404(10) .
C(11) O(5) 3.493(10) 1_445
C(11) C(1) 3.149(11) .
C(11) C(8) 2.498(12) .
C(11) C(10) 2.599(11) .
C(11) C(13) 2.526(11) .
C(11) C(14) 2.843(11) .
C(11) C(18) 3.049(11) .
C(11) C(19) 3.052(12) .
C(12) C(8) 2.982(12) .
C(12) C(9) 2.588(11) .
C(12) C(14) 2.477(12) .
C(12) C(17) 2.657(11) .
C(12) C(18) 2.495(11) .
C(12) C(20) 3.533(11) .
C(12) C(21) 3.384(12) .
C(13) O(3) 2.468(10) .
C(13) C(8) 2.572(11) .
C(13) C(9) 3.022(10) .
C(13) C(11) 2.526(11) .
C(13) C(15) 2.400(13) .
C(13) C(16) 2.429(12) .
C(13) C(20) 2.693(11) .
C(13) C(21) 3.216(13) .
C(14) O(2) 2.774(10) .
C(14) O(3) 2.955(10) .
C(14) N(1) 3.516(12) 2_557
C(14) C(7) 2.520(11) .
C(14) C(9) 2.479(11) .
C(14) C(11) 2.843(11) .
C(14) C(12) 2.477(12) .
C(14) C(16) 2.404(12) .
C(14) C(17) 2.362(11) .
C(14) C(18) 2.562(12) .
C(15) O(2) 3.288(10) .
C(15) N(1) 3.568(12) 2_557
C(15) C(7) 3.035(11) .
C(15) C(8) 2.597(11) .
C(15) C(13) 2.400(13) .
C(15) C(17) 2.502(12) .
C(15) C(18) 2.988(13) .
C(16) C(13) 2.429(12) .
C(16) C(14) 2.404(12) .
C(16) C(18) 3.095(13) .
C(16) C(20) 2.515(14) .
C(16) C(22) 2.972(13) .
C(17) O(3) 2.976(10) .
C(17) C(12) 2.657(11) .
C(17) C(14) 2.362(11) .
C(17) C(15) 2.502(12) .
C(17) C(18) 2.537(11) .
C(17) C(21) 2.564(13) .
C(17) C(22) 2.513(11) .
C(18) C(8) 3.144(12) .
C(18) C(11) 3.049(11) .
C(18) C(12) 2.495(11) .
C(18) C(14) 2.562(12) .
C(18) C(15) 2.988(13) .
C(18) C(16) 3.095(13) .
C(18) C(17) 2.537(11) .
C(18) C(20) 3.055(11) .
C(18) C(21) 3.515(13) .
C(19) C(1) 2.448(13) .
C(19) C(5) 2.508(13) .
C(19) C(6) 3.117(14) .
C(19) C(8) 3.121(12) .
C(19) C(9) 2.545(11) .
C(19) C(11) 3.052(12) .
C(20) C(12) 3.533(11) .
C(20) C(13) 2.693(11) .
C(20) C(16) 2.515(14) .
C(20) C(18) 3.055(11) .
C(20) C(23) 2.573(11) .
C(21) O(4) 3.361(13) 2_547
C(21) C(12) 3.384(12) .
C(21) C(13) 3.216(13) .
C(21) C(17) 2.564(13) .
C(21) C(18) 3.515(13) .
C(21) C(22) 2.517(14) .
C(21) C(23) 3.255(13) .
C(22) O(4) 2.919(11) .
C(22) N(1) 3.531(11) .
C(22) C(16) 2.972(13) .
C(22) C(17) 2.513(11) .
C(22) C(21) 2.517(14) .
C(22) C(24) 2.499(12) .
C(23) O(4) 2.389(13) .
C(23) N(1) 2.402(11) .
C(23) C(20) 2.573(11) .
C(23) C(21) 3.255(13) .
C(24) C(22) 2.499(12) .
C(25) C(27) 2.489(13) .
C(25) C(28) 2.907(13) .
C(25) C(29) 2.523(13) .
C(25) C(33) 2.596(11) .
C(25) C(35) 3.091(11) .
C(25) C(43) 2.500(12) .
C(26) O(2) 3.437(10) 1_655
C(26) O(5) 2.409(10) .
C(26) C(28) 2.487(13) .
C(26) C(29) 2.965(12) .
C(26) C(33) 3.185(12) .
C(26) C(34) 2.570(12) .
C(27) O(2) 3.526(10) 1_655
C(27) C(25) 2.489(13) .
C(27) C(29) 2.570(12) .
C(27) C(34) 3.028(12) .
C(28) O(5) 2.424(10) .
C(28) O(6) 3.029(10) .
C(28) C(25) 2.907(13) .
C(28) C(26) 2.487(13) .
C(28) C(30) 2.552(13) .
C(28) C(31) 3.231(12) .
C(28) C(33) 3.192(12) .
C(28) C(34) 2.591(13) .
C(29) O(6) 3.111(10) .
C(29) C(25) 2.523(13) .
C(29) C(26) 2.965(12) .
C(29) C(27) 2.570(12) .
C(29) C(31) 2.583(11) .
C(29) C(32) 2.989(11) .
C(29) C(33) 2.544(11) .
C(29) C(43) 2.531(12) .
C(30) O(6) 2.409(10) .
C(30) C(28) 2.552(13) .
C(30) C(32) 2.542(12) .
C(30) C(33) 2.961(12) .
C(30) C(34) 2.598(13) .
C(30) C(43) 3.131(14) .
C(31) C(28) 3.231(12) .
C(31) C(29) 2.583(11) .
C(31) C(33) 2.548(12) .
C(31) C(34) 3.038(12) .
C(31) C(38) 2.521(11) .
C(31) C(39) 3.077(11) .
C(32) O(6) 2.454(10) .
C(32) O(7) 3.593(10) .
C(32) C(29) 2.989(11) .
C(32) C(30) 2.542(12) .
C(32) C(34) 2.584(11) .
C(32) C(35) 2.521(13) .
C(32) C(36) 3.002(12) .
C(32) C(37) 2.591(11) .
C(32) C(39) 2.597(11) .
C(32) C(42) 3.179(12) .
C(32) C(43) 3.096(12) .
C(33) O(6) 3.077(10) .
C(33) O(7) 3.056(10) .
C(33) C(25) 2.596(11) .
C(33) C(26) 3.185(12) .
C(33) C(28) 3.192(12) .
C(33) C(29) 2.544(11) .
C(33) C(30) 2.961(12) .
C(33) C(31) 2.548(12) .
C(33) C(36) 2.582(11) .
C(33) C(37) 3.016(10) .
C(33) C(38) 2.494(11) .
C(33) C(43) 2.545(12) .
C(34) C(26) 2.570(12) .
C(34) C(27) 3.028(12) .
C(34) C(28) 2.591(13) .
C(34) C(30) 2.598(13) .
C(34) C(31) 3.038(12) .
C(34) C(32) 2.584(11) .
C(34) C(35) 2.592(12) .
C(35) O(7) 2.440(10) .
C(35) C(25) 3.091(11) .
C(35) C(32) 2.521(13) .
C(35) C(34) 2.592(12) .
C(35) C(37) 2.524(10) .
C(35) C(38) 2.853(12) .
C(35) C(42) 3.061(11) .
C(35) C(43) 3.113(12) .
C(36) C(32) 3.002(12) .
C(36) C(33) 2.582(11) .
C(36) C(38) 2.486(12) .
C(36) C(41) 2.659(11) .
C(36) C(42) 2.493(12) .
C(36) C(44) 3.493(11) .
C(36) C(45) 3.319(12) .
C(37) O(7) 2.431(10) .
C(37) C(32) 2.591(11) .
C(37) C(33) 3.016(10) .
C(37) C(35) 2.524(10) .
C(37) C(39) 2.405(12) .
C(37) C(40) 2.435(11) .
C(37) C(44) 2.697(10) .
C(37) C(45) 3.201(12) .
C(38) O(6) 2.890(10) .
C(38) O(7) 2.936(10) .
C(38) O(8) 3.156(11) 2_656
C(38) C(31) 2.521(11) .
C(38) C(33) 2.494(11) .
C(38) C(35) 2.853(12) .
C(38) C(36) 2.486(12) .
C(38) C(40) 2.416(11) .
C(38) C(41) 2.362(11) .
C(38) C(42) 2.555(12) .
C(39) O(6) 3.452(10) .
C(39) O(8) 3.065(12) 2_656
C(39) C(31) 3.077(11) .
C(39) C(32) 2.597(11) .
C(39) C(37) 2.405(12) .
C(39) C(41) 2.486(12) .
C(39) C(42) 2.968(13) .
C(40) O(8) 3.369(12) 2_656
C(40) C(37) 2.435(11) .
C(40) C(38) 2.416(11) .
C(40) C(42) 3.043(13) .
C(40) C(44) 2.549(13) .
C(40) C(46) 2.962(12) .
C(41) O(7) 2.925(10) .
C(41) C(36) 2.659(11) .
C(41) C(38) 2.362(11) .
C(41) C(39) 2.486(12) .
C(41) C(42) 2.515(11) .
C(41) C(45) 2.548(13) .
C(41) C(46) 2.491(10) .
C(42) C(32) 3.179(12) .
C(42) C(35) 3.061(11) .
C(42) C(36) 2.493(12) .
C(42) C(38) 2.555(12) .
C(42) C(39) 2.968(13) .
C(42) C(40) 3.043(13) .
C(42) C(41) 2.515(11) .
C(42) C(44) 3.068(11) .
C(42) C(45) 3.567(13) .
C(43) C(25) 2.500(12) .
C(43) C(29) 2.531(12) .
C(43) C(30) 3.131(14) .
C(43) C(32) 3.096(12) .
C(43) C(33) 2.545(12) .
C(43) C(35) 3.113(12) .
C(44) C(36) 3.493(11) .
C(44) C(37) 2.697(10) .
C(44) C(40) 2.549(13) .
C(44) C(42) 3.068(11) .
C(44) C(47) 2.555(11) .
C(45) O(7) 3.570(12) .
C(45) C(36) 3.319(12) .
C(45) C(37) 3.201(12) .
C(45) C(41) 2.548(13) .
C(45) C(42) 3.567(13) .
C(45) C(46) 2.494(13) .
C(45) C(47) 3.045(13) .
C(46) O(8) 3.303(10) .
C(46) N(2) 3.150(12) .
C(46) C(40) 2.962(12) .
C(46) C(41) 2.491(10) .
C(46) C(45) 2.494(13) .
C(46) C(48) 2.516(11) .
C(47) O(8) 2.390(11) .
C(47) O(10) 3.372(15) 1_455
C(47) N(2) 2.358(14) .
C(47) C(44) 2.555(11) .
C(47) C(45) 3.045(13) .
C(47) C(60) 3.518(16) 2_646
C(47) C(61) 3.45(2) 2_646
C(48) C(46) 2.516(11) .
C(49) C(52) 2.48(2) .
C(49) C(56) 2.49(2) .
C(50) O(9) 2.38(2) .
C(50) C(51) 2.64(2) .
C(50) C(56) 3.05(2) .
C(51) O(9) 2.314(18) .
C(51) C(50) 2.64(2) .
C(51) C(53) 2.39(2) .
C(51) C(54) 2.78(2) .
C(51) C(55) 2.41(2) .
C(52) O(9) 2.72(2) .
C(52) C(49) 2.48(2) .
C(52) C(54) 2.43(2) .
C(52) C(55) 2.79(2) .
C(52) C(56) 2.41(2) .
C(53) C(51) 2.39(2) .
C(53) C(55) 2.39(2) .
C(53) C(56) 2.75(2) .
C(54) O(3) 3.427(18) 1_655
C(54) N(1) 3.404(19) 2_657
C(54) C(51) 2.78(2) .
C(54) C(52) 2.43(2) .
C(54) C(56) 2.39(2) .
C(55) O(4) 3.198(17) 2_647
C(55) C(51) 2.41(2) .
C(55) C(52) 2.79(2) .
C(55) C(53) 2.39(2) .
C(56) O(9) 3.576(17) .
C(56) O(9) 3.163(19) 2_647
C(56) C(49) 2.49(2) .
C(56) C(50) 3.05(2) .
C(56) C(52) 2.41(2) .
C(56) C(53) 2.75(2) .
C(56) C(54) 2.39(2) .
C(57) C(60) 2.51(2) .
C(57) C(64) 2.48(2) .
C(58) O(10) 2.368(18) .
C(58) C(59) 2.58(2) .
C(58) C(60) 3.00(2) .
C(59) O(10) 2.353(17) .
C(59) C(58) 2.58(2) .
C(59) C(61) 2.40(2) .
C(59) C(62) 2.79(2) .
C(59) C(63) 2.39(2) .
C(60) O(10) 3.409(18) 2_746
C(60) C(47) 3.518(16) 2_656
C(60) C(57) 2.51(2) .
C(60) C(58) 3.00(2) .
C(60) C(62) 2.40(2) .
C(60) C(63) 2.73(2) .
C(60) C(64) 2.410(19) .
C(61) O(7) 3.371(19) .
C(61) N(2) 3.40(2) 2_646
C(61) C(47) 3.45(2) 2_656
C(61) C(59) 2.40(2) .
C(61) C(63) 2.33(2) .
C(61) C(64) 2.74(2) .
C(62) O(7) 3.49(2) .
C(62) C(59) 2.79(2) .
C(62) C(60) 2.40(2) .
C(62) C(64) 2.36(2) .
C(63) C(59) 2.39(2) .
C(63) C(60) 2.73(2) .
C(63) C(61) 2.33(2) .
C(64) O(10) 2.81(2) .
C(64) C(57) 2.48(2) .
C(64) C(60) 2.410(19) .
C(64) C(61) 2.74(2) .
C(64) C(62) 2.36(2) .
O(1) H(3) 2.663 .
O(1) H(4) 2.674 .
O(1) H(5) 1.987 .
O(1) H(6) 2.632 .
O(1) H(7) 2.572 .
O(1) H(44) 3.176 1_455
O(1) H(56) 3.036 1_455
O(1) H(79) 2.832 1_445
O(1) H(80) 2.085 1_455
O(1) H(81) 2.394 2_546
O(1) H(88) 3.195 1_455
O(2) H(6) 2.353 .
O(2) H(7) 3.249 .
O(2) H(9) 3.276 .
O(2) H(10) 2.599 .
O(2) H(11) 1.997 .
O(2) H(12) 3.216 .
O(2) H(13) 2.685 .
O(2) H(14) 3.403 1_565
O(2) H(17) 2.447 .
O(2) H(18) 2.863 .
O(2) H(39) 3.351 1_565
O(2) H(40) 2.050 2_557
O(2) H(41) 3.339 2_557
O(2) H(44) 3.543 1_455
O(2) H(45) 2.818 1_455
O(2) H(78) 3.307 1_455
O(3) H(13) 2.684 .
O(3) H(14) 2.554 .
O(3) H(15) 3.243 .
O(3) H(16) 2.013 .
O(3) H(17) 2.563 .
O(3) H(22) 2.535 .
O(3) H(30) 3.257 .
O(3) H(32) 3.595 .
O(3) H(38) 3.254 1_545
O(3) H(46) 3.412 1_445
O(3) H(78) 2.433 1_445
O(3) H(96) 2.649 1_455
O(3) H(97) 3.257 1_455
O(4) H(16) 3.450 2_557
O(4) H(18) 3.200 2_547
O(4) H(22) 3.517 2_557
O(4) H(30) 2.419 2_557
O(4) H(33) 2.653 .
O(4) H(34) 3.098 .
O(4) H(35) 3.160 .
O(4) H(36) 2.722 .
O(4) H(39) 2.066 2_557
O(4) H(40) 2.396 .
O(4) H(41) 2.991 .
O(4) H(46) 3.246 2_647
O(4) H(96) 3.444 2_657
O(4) H(97) 2.461 2_657
O(5) H(1) 3.470 1_665
O(5) H(4) 2.828 1_665
O(5) H(6) 3.547 1_655
O(5) H(7) 3.552 1_655
O(5) H(10) 3.372 1_655
O(5) H(13) 3.484 1_665
O(5) H(14) 2.773 1_665
O(5) H(38) 1.911 1_655
O(5) H(39) 2.551 1_665
O(5) H(40) 3.164 2_657
O(5) H(44) 2.591 .
O(5) H(45) 2.618 .
O(5) H(46) 2.000 .
O(5) H(47) 2.577 .
O(5) H(48) 2.644 .
O(5) H(96) 3.424 1_565
O(6) H(3) 3.297 1_665
O(6) H(37) 2.029 1_665
O(6) H(47) 2.364 .
O(6) H(48) 3.265 .
O(6) H(50) 3.231 .
O(6) H(51) 2.515 .
O(6) H(52) 1.977 .
O(6) H(53) 3.276 .
O(6) H(54) 2.713 .
O(6) H(56) 3.241 1_565
O(6) H(57) 3.362 1_565
O(6) H(58) 2.522 .
O(6) H(59) 3.032 .
O(6) H(80) 3.553 1_565
O(7) H(37) 3.236 1_655
O(7) H(54) 2.719 .
O(7) H(55) 3.269 .
O(7) H(56) 2.601 .
O(7) H(57) 2.012 .
O(7) H(58) 2.541 .
O(7) H(63) 2.486 .
O(7) H(72) 3.482 .
O(7) H(73) 3.025 .
O(7) H(81) 3.177 2_646
O(7) H(87) 2.682 .
O(7) H(88) 2.930 .
O(8) H(37) 3.390 2_556
O(8) H(58) 2.408 2_646
O(8) H(59) 2.498 2_646
O(8) H(62) 2.915 2_646
O(8) H(63) 3.314 2_646
O(8) H(72) 3.598 2_656
O(8) H(73) 3.154 2_656
O(8) H(74) 3.232 .
O(8) H(75) 3.500 .
O(8) H(76) 3.071 .
O(8) H(77) 2.535 .
O(8) H(79) 2.035 2_646
O(8) H(81) 2.370 .
O(8) H(82) 2.928 .
O(9) H(20) 2.766 .
O(9) H(25) 3.323 .
O(9) H(29) 2.756 .
O(9) H(36) 2.790 .
O(9) H(91) 2.442 .
O(9) H(92) 2.992 .
O(9) H(93) 2.996 .
O(9) H(93) 2.771 2_657
O(9) H(94) 2.442 .
O(9) H(98) 2.676 2_657
O(10) H(61) 3.414 1_655
O(10) H(70) 3.228 1_655
O(10) H(75) 3.248 1_655
O(10) H(76) 2.645 1_655
O(10) H(82) 2.225 1_655
O(10) H(83) 2.427 .
O(10) H(84) 2.989 .
O(10) H(85) 2.982 .
O(10) H(85) 3.583 2_756
O(10) H(86) 3.287 2_756
O(10) H(90) 2.531 .
N(1) H(17) 2.687 2_547
N(1) H(18) 3.031 2_547
N(1) H(21) 3.306 2_547
N(1) H(34) 3.495 .
N(1) H(35) 2.445 .
N(1) H(36) 2.965 .
N(1) H(38) 3.040 2_547
N(1) H(39) 3.395 2_557
N(1) H(45) 2.999 2_647
N(1) H(46) 3.304 2_647
N(1) H(96) 3.398 2_647
N(2) H(3) 3.575 2_556
N(2) H(5) 2.820 2_556
N(2) H(37) 3.439 2_556
N(2) H(73) 3.542 2_656
N(2) H(75) 2.866 .
N(2) H(76) 2.451 .
N(2) H(77) 3.130 .
N(2) H(79) 3.465 2_646
N(2) H(80) 3.534 2_656
N(2) H(83) 3.453 1_455
N(2) H(87) 3.185 2_656
C(1) H(3) 2.089 .
C(1) H(4) 2.088 .
C(1) H(5) 2.621 .
C(1) H(6) 3.253 .
C(1) H(8) 2.697 .
C(1) H(13) 2.749 .
C(1) H(14) 2.782 .
C(1) H(15) 3.446 .
C(1) H(26) 2.751 .
C(1) H(27) 2.499 .
C(1) H(28) 3.284 .
C(1) H(78) 3.483 1_445
C(1) H(89) 3.474 1_445
C(2) H(1) 2.069 .
C(2) H(2) 2.069 .
C(2) H(5) 2.041 .
C(2) H(6) 2.707 .
C(2) H(7) 3.344 .
C(2) H(8) 3.267 .
C(2) H(13) 2.900 .
C(2) H(14) 3.506 .
C(2) H(37) 2.378 .
C(2) H(47) 3.112 1_445
C(2) H(48) 3.587 1_445
C(2) H(78) 3.056 1_445
C(2) H(81) 3.426 2_546
C(3) H(1) 3.304 .
C(3) H(2) 2.667 .
C(3) H(3) 2.054 .
C(3) H(4) 2.054 .
C(3) H(6) 2.085 .
C(3) H(7) 2.085 .
C(3) H(8) 2.675 .
C(3) H(13) 3.440 .
C(3) H(37) 1.885 .
C(3) H(80) 3.311 1_455
C(3) H(81) 2.653 2_546
C(3) H(88) 3.349 1_455
C(4) H(2) 3.267 .
C(4) H(3) 3.354 .
C(4) H(4) 2.702 .
C(4) H(5) 2.076 .
C(4) H(8) 2.052 .
C(4) H(9) 3.311 .
C(4) H(10) 2.548 .
C(4) H(13) 2.856 .
C(4) H(37) 2.964 .
C(4) H(38) 3.246 .
C(4) H(44) 3.115 1_455
C(4) H(45) 3.520 1_455
C(4) H(88) 3.256 1_455
C(5) H(1) 3.340 .
C(5) H(2) 2.737 .
C(5) H(4) 3.284 .
C(5) H(5) 2.676 .
C(5) H(6) 2.081 .
C(5) H(7) 2.081 .
C(5) H(9) 2.059 .
C(5) H(10) 2.059 .
C(5) H(11) 3.383 .
C(5) H(12) 3.286 .
C(5) H(13) 2.717 .
C(5) H(26) 2.547 .
C(5) H(27) 3.326 .
C(5) H(28) 2.845 .
C(5) H(38) 3.485 .
C(6) H(1) 3.594 1_565
C(6) H(6) 2.695 .
C(6) H(7) 2.644 .
C(6) H(8) 2.043 .
C(6) H(11) 2.063 .
C(6) H(12) 2.758 .
C(6) H(13) 3.227 .
C(6) H(14) 3.394 1_565
C(6) H(26) 3.198 .
C(6) H(28) 2.961 .
C(6) H(38) 2.663 .
C(6) H(64) 3.094 .
C(7) H(6) 2.885 .
C(7) H(7) 3.491 .
C(7) H(8) 3.363 .
C(7) H(9) 2.054 .
C(7) H(10) 2.054 .
C(7) H(12) 2.055 .
C(7) H(13) 2.729 .
C(7) H(14) 3.316 1_565
C(7) H(17) 2.725 .
C(7) H(18) 2.873 .
C(7) H(19) 3.194 .
C(7) H(28) 3.321 .
C(7) H(38) 1.891 .
C(7) H(40) 3.277 2_557
C(7) H(68) 3.493 .
C(8) H(6) 3.411 .
C(8) H(9) 2.806 .
C(8) H(10) 3.355 .
C(8) H(11) 2.072 .
C(8) H(13) 2.040 .
C(8) H(14) 3.337 .
C(8) H(15) 2.724 .
C(8) H(17) 2.027 .
C(8) H(18) 2.930 .
C(8) H(19) 2.770 .
C(8) H(23) 2.769 .
C(8) H(25) 3.562 .
C(8) H(28) 2.681 .
C(8) H(38) 3.099 .
C(9) H(1) 2.731 .
C(9) H(2) 3.416 .
C(9) H(4) 2.984 .
C(9) H(6) 2.910 .
C(9) H(8) 3.362 .
C(9) H(9) 3.345 .
C(9) H(11) 3.373 .
C(9) H(12) 2.048 .
C(9) H(14) 2.078 .
C(9) H(15) 2.078 .
C(9) H(16) 3.424 .
C(9) H(17) 2.616 .
C(9) H(23) 3.318 .
C(9) H(26) 3.357 .
C(9) H(27) 2.888 .
C(9) H(28) 2.586 .
C(9) H(78) 3.286 1_445
C(10) H(1) 2.063 .
C(10) H(2) 2.063 .
C(10) H(3) 3.421 .
C(10) H(4) 2.825 .
C(10) H(5) 3.237 .
C(10) H(6) 2.816 .
C(10) H(7) 3.412 .
C(10) H(8) 2.064 .
C(10) H(9) 2.841 .
C(10) H(10) 3.398 .
C(10) H(12) 2.780 .
C(10) H(13) 2.078 .
C(10) H(14) 2.751 .
C(10) H(15) 2.786 .
C(10) H(26) 2.074 .
C(10) H(27) 2.074 .
C(10) H(28) 2.074 .
C(11) H(1) 2.754 .
C(11) H(11) 3.359 1_545
C(11) H(12) 2.679 .
C(11) H(13) 2.064 .
C(11) H(16) 2.074 .
C(11) H(17) 3.095 .
C(11) H(23) 2.771 .
C(11) H(24) 3.282 .
C(11) H(27) 2.904 .
C(11) H(28) 3.072 .
C(11) H(38) 3.557 1_545
C(11) H(39) 2.879 .
C(11) H(69) 3.542 1_545
C(11) H(78) 3.021 1_445
C(12) H(11) 3.441 1_545
C(12) H(12) 3.267 .
C(12) H(13) 2.763 .
C(12) H(14) 2.056 .
C(12) H(15) 2.056 .
C(12) H(17) 2.617 .
C(12) H(22) 2.733 .
C(12) H(23) 2.742 .
C(12) H(24) 2.598 .
C(12) H(25) 3.337 .
C(12) H(30) 3.276 .
C(12) H(32) 2.935 .
C(12) H(38) 3.546 1_545
C(12) H(39) 1.900 .
C(12) H(78) 3.266 1_445
C(13) H(12) 2.740 .
C(13) H(13) 3.305 .
C(13) H(14) 3.365 .
C(13) H(15) 2.751 .
C(13) H(16) 2.098 .
C(13) H(17) 2.031 .
C(13) H(18) 3.248 .
C(13) H(19) 2.764 .
C(13) H(20) 2.967 .
C(13) H(21) 3.190 .
C(13) H(22) 2.076 .
C(13) H(23) 2.079 .
C(13) H(24) 2.079 .
C(13) H(25) 2.079 .
C(13) H(29) 2.925 .
C(13) H(30) 3.397 .
C(13) H(32) 2.950 .
C(13) H(39) 3.055 .
C(14) H(11) 2.748 .
C(14) H(12) 2.041 .
C(14) H(13) 2.648 .
C(14) H(15) 3.204 .
C(14) H(16) 3.334 .
C(14) H(18) 2.096 .
C(14) H(19) 2.095 .
C(14) H(20) 3.144 .
C(14) H(21) 2.974 .
C(14) H(22) 2.615 .
C(14) H(23) 2.692 .
C(14) H(24) 3.376 .
C(14) H(25) 2.836 .
C(14) H(38) 3.479 .
C(14) H(40) 3.130 2_557
C(15) H(11) 2.739 .
C(15) H(12) 2.827 .
C(15) H(17) 2.041 .
C(15) H(20) 2.112 .
C(15) H(21) 2.112 .
C(15) H(22) 2.956 .
C(15) H(23) 3.263 .
C(15) H(25) 2.732 .
C(15) H(32) 3.314 1_565
C(15) H(40) 3.279 2_557
C(16) H(17) 2.641 .
C(16) H(18) 2.124 .
C(16) H(19) 2.124 .
C(16) H(22) 2.071 .
C(16) H(25) 2.723 .
C(16) H(29) 2.654 .
C(16) H(33) 2.468 .
C(16) H(34) 3.553 .
C(16) H(34) 3.497 2_557
C(16) H(98) 3.579 2_657
C(17) H(16) 2.975 .
C(17) H(17) 2.497 .
C(17) H(18) 3.233 .
C(17) H(19) 3.070 .
C(17) H(20) 2.100 .
C(17) H(21) 2.100 .
C(17) H(23) 3.354 .
C(17) H(24) 2.862 .
C(17) H(25) 2.591 .
C(17) H(29) 2.062 .
C(17) H(30) 2.727 .
C(17) H(31) 3.386 .
C(17) H(32) 2.791 .
C(17) H(33) 2.512 .
C(17) H(34) 2.866 .
C(17) H(39) 3.400 .
C(18) H(12) 2.782 .
C(18) H(15) 2.735 .
C(18) H(16) 2.601 .
C(18) H(17) 3.379 .
C(18) H(19) 2.824 .
C(18) H(20) 3.176 .
C(18) H(22) 3.362 .
C(18) H(29) 2.784 .
C(18) H(32) 2.990 .
C(18) H(50) 3.402 1_545
C(18) H(94) 3.353 .
C(19) H(1) 2.685 .
C(19) H(2) 2.507 .
C(19) H(8) 2.567 .
C(19) H(9) 2.864 .
C(19) H(12) 2.791 .
C(19) H(13) 3.374 .
C(19) H(14) 3.303 .
C(19) H(15) 2.704 .
C(19) H(50) 3.284 1_545
C(19) H(52) 2.899 1_545
C(19) H(53) 3.462 1_545
C(19) H(55) 3.520 .
C(19) H(60) 3.389 1_545
C(19) H(65) 3.472 .
C(20) H(16) 3.419 .
C(20) H(20) 2.517 .
C(20) H(21) 2.967 .
C(20) H(22) 2.054 .
C(20) H(24) 2.953 .
C(20) H(25) 2.964 .
C(20) H(30) 2.081 .
C(20) H(31) 2.081 .
C(20) H(32) 2.081 .
C(20) H(33) 2.063 .
C(20) H(34) 2.063 .
C(20) H(35) 2.764 .
C(20) H(36) 2.765 .
C(20) H(92) 3.457 2_647
C(21) H(16) 2.884 .
C(21) H(18) 3.247 1_545
C(21) H(22) 2.793 .
C(21) H(24) 3.029 .
C(21) H(29) 2.077 .
C(21) H(33) 3.327 .
C(21) H(34) 2.558 .
C(21) H(35) 2.965 .
C(21) H(39) 3.587 .
C(21) H(92) 3.085 2_647
C(21) H(98) 3.401 2_647
C(22) H(20) 2.896 .
C(22) H(21) 2.954 .
C(22) H(21) 3.393 2_547
C(22) H(22) 2.635 .
C(22) H(29) 2.067 .
C(22) H(30) 2.759 .
C(22) H(30) 3.501 2_557
C(22) H(31) 2.643 .
C(22) H(32) 3.351 .
C(22) H(35) 2.041 .
C(22) H(36) 2.041 .
C(23) H(29) 2.631 .
C(23) H(31) 2.923 .
C(23) H(33) 2.032 .
C(23) H(34) 2.032 .
C(23) H(40) 3.204 .
C(23) H(41) 2.505 .
C(24) H(18) 3.295 2_547
C(24) H(21) 3.292 2_547
C(24) H(30) 3.268 2_557
C(24) H(33) 2.670 .
C(24) H(34) 2.668 .
C(24) H(35) 2.043 .
C(24) H(36) 2.043 .
C(24) H(39) 3.069 2_557
C(24) H(40) 1.889 .
C(24) H(41) 1.889 .
C(24) H(46) 3.391 2_647
C(24) H(97) 3.329 2_657
C(25) H(44) 2.055 .
C(25) H(45) 2.055 .
C(25) H(46) 2.701 .
C(25) H(47) 3.274 .
C(25) H(49) 2.734 .
C(25) H(54) 2.743 .
C(25) H(55) 3.361 .
C(25) H(56) 2.712 .
C(25) H(67) 2.724 .
C(25) H(68) 2.623 .
C(25) H(69) 3.344 .
C(25) H(95) 3.272 .
C(26) H(6) 3.104 1_655
C(26) H(7) 3.547 1_655
C(26) H(38) 3.144 1_655
C(26) H(40) 3.372 2_657
C(26) H(42) 2.045 .
C(26) H(43) 2.045 .
C(26) H(46) 2.075 .
C(26) H(47) 2.709 .
C(26) H(48) 3.331 .
C(26) H(49) 3.305 .
C(26) H(54) 2.821 .
C(26) H(56) 3.277 .
C(26) H(78) 3.103 .
C(27) H(4) 3.483 1_665
C(27) H(38) 2.928 1_655
C(27) H(39) 3.305 1_665
C(27) H(40) 3.367 2_657
C(27) H(42) 2.682 .
C(27) H(43) 3.329 .
C(27) H(44) 2.069 .
C(27) H(45) 2.068 .
C(27) H(47) 2.060 .
C(27) H(48) 2.060 .
C(27) H(49) 2.771 .
C(27) H(54) 3.370 .
C(27) H(78) 1.885 .
C(27) H(96) 3.208 1_565
C(28) H(4) 2.977 1_665
C(28) H(37) 3.515 1_665
C(28) H(42) 3.233 .
C(28) H(44) 2.697 .
C(28) H(45) 3.336 .
C(28) H(46) 2.073 .
C(28) H(49) 2.076 .
C(28) H(50) 3.373 .
C(28) H(51) 2.625 .
C(28) H(54) 2.799 .
C(28) H(78) 2.419 .
C(28) H(95) 3.493 1_565
C(28) H(96) 3.294 1_565
C(29) H(42) 2.747 .
C(29) H(43) 3.369 .
C(29) H(44) 3.278 .
C(29) H(46) 2.799 .
C(29) H(47) 2.093 .
C(29) H(48) 2.093 .
C(29) H(50) 2.087 .
C(29) H(51) 2.087 .
C(29) H(52) 3.406 .
C(29) H(53) 3.301 .
C(29) H(54) 2.676 .
C(29) H(67) 2.639 .
C(29) H(68) 3.368 .
C(29) H(69) 2.780 .
C(29) H(95) 3.494 1_565
C(30) H(23) 3.391 1_565
C(30) H(27) 3.583 1_565
C(30) H(28) 3.377 1_565
C(30) H(47) 2.719 .
C(30) H(48) 2.721 .
C(30) H(49) 2.073 .
C(30) H(52) 2.060 .
C(30) H(53) 2.763 .
C(30) H(54) 3.185 .
C(30) H(56) 3.436 1_565
C(30) H(67) 3.345 .
C(30) H(69) 2.859 .
C(30) H(79) 3.119 .
C(30) H(95) 3.597 1_565
C(31) H(27) 3.242 1_565
C(31) H(28) 3.426 1_565
C(31) H(37) 3.289 1_665
C(31) H(47) 2.905 .
C(31) H(48) 3.568 .
C(31) H(49) 3.390 .
C(31) H(50) 2.060 .
C(31) H(51) 2.060 .
C(31) H(53) 2.069 .
C(31) H(54) 2.683 .
C(31) H(56) 3.406 1_565
C(31) H(57) 3.500 1_565
C(31) H(58) 2.674 .
C(31) H(59) 2.905 .
C(31) H(60) 3.262 .
C(31) H(69) 3.268 .
C(31) H(79) 1.879 .
C(32) H(27) 3.300 1_565
C(32) H(47) 3.448 .
C(32) H(50) 2.813 .
C(32) H(51) 3.371 .
C(32) H(52) 2.074 .
C(32) H(54) 2.038 .
C(32) H(55) 2.774 .
C(32) H(56) 3.353 .
C(32) H(58) 2.015 .
C(32) H(59) 2.928 .
C(32) H(60) 2.769 .
C(32) H(64) 2.809 .
C(32) H(66) 3.599 .
C(32) H(68) 3.523 .
C(32) H(69) 2.687 .
C(32) H(79) 2.666 .
C(33) H(42) 3.420 .
C(33) H(43) 2.741 .
C(33) H(44) 2.870 .
C(33) H(47) 2.923 .
C(33) H(49) 3.376 .
C(33) H(50) 3.365 .
C(33) H(52) 3.379 .
C(33) H(53) 2.063 .
C(33) H(55) 2.050 .
C(33) H(56) 2.050 .
C(33) H(57) 3.411 .
C(33) H(58) 2.655 .
C(33) H(64) 3.308 .
C(33) H(67) 3.377 .
C(33) H(68) 2.799 .
C(33) H(69) 2.653 .
C(33) H(79) 3.473 .
C(33) H(80) 3.056 .
C(34) H(42) 2.083 .
C(34) H(43) 2.084 .
C(34) H(44) 2.778 .
C(34) H(45) 3.404 .
C(34) H(46) 3.353 .
C(34) H(47) 2.839 .
C(34) H(48) 3.422 .
C(34) H(49) 2.078 .
C(34) H(50) 2.863 .
C(34) H(51) 3.423 .
C(34) H(53) 2.772 .
C(34) H(54) 2.062 .
C(34) H(55) 2.774 .
C(34) H(56) 2.749 .
C(34) H(67) 2.083 .
C(34) H(68) 2.083 .
C(34) H(69) 2.083 .
C(35) H(43) 2.712 .
C(35) H(44) 3.356 .
C(35) H(51) 3.518 1_545
C(35) H(52) 3.408 1_545
C(35) H(53) 2.760 .
C(35) H(54) 2.023 .
C(35) H(57) 2.083 .
C(35) H(58) 3.111 .
C(35) H(64) 2.795 .
C(35) H(65) 3.288 .
C(35) H(68) 2.862 .
C(35) H(69) 3.294 .
C(35) H(80) 2.438 .
C(36) H(52) 3.489 1_545
C(36) H(53) 3.348 .
C(36) H(54) 2.755 .
C(36) H(55) 2.063 .
C(36) H(56) 2.063 .
C(36) H(58) 2.624 .
C(36) H(63) 2.743 .
C(36) H(64) 2.752 .
C(36) H(65) 2.593 .
C(36) H(66) 3.329 .
C(36) H(72) 2.905 .
C(36) H(73) 3.160 .
C(36) H(80) 1.898 .
C(37) H(53) 2.802 .
C(37) H(54) 3.312 .
C(37) H(55) 2.753 .
C(37) H(56) 3.360 .
C(37) H(57) 2.090 .
C(37) H(58) 2.036 .
C(37) H(59) 3.249 .
C(37) H(60) 2.781 .
C(37) H(61) 2.948 .
C(37) H(62) 3.212 .
C(37) H(63) 2.075 .
C(37) H(64) 2.063 .
C(37) H(65) 2.063 .
C(37) H(66) 2.063 .
C(37) H(70) 2.922 .
C(37) H(72) 2.971 .
C(37) H(73) 3.324 .
C(37) H(80) 3.130 .
C(38) H(52) 2.740 .
C(38) H(53) 2.040 .
C(38) H(54) 2.679 .
C(38) H(55) 3.224 .
C(38) H(57) 3.344 .
C(38) H(59) 2.088 .
C(38) H(60) 2.088 .
C(38) H(61) 3.137 .
C(38) H(62) 3.006 .
C(38) H(63) 2.580 .
C(38) H(64) 2.680 .
C(38) H(65) 3.373 .
C(38) H(66) 2.825 .
C(38) H(79) 2.653 .
C(38) H(80) 3.527 .
C(39) H(52) 2.774 .
C(39) H(53) 2.804 .
C(39) H(58) 2.030 .
C(39) H(61) 2.110 .
C(39) H(62) 2.111 .
C(39) H(63) 2.900 .
C(39) H(64) 3.234 .
C(39) H(66) 2.706 .
C(39) H(72) 3.203 1_565
C(39) H(79) 2.974 .
C(40) H(58) 2.655 .
C(40) H(59) 2.119 .
C(40) H(60) 2.119 .
C(40) H(63) 2.055 .
C(40) H(66) 2.644 .
C(40) H(70) 2.710 .
C(40) H(74) 3.315 .
C(40) H(75) 2.512 .
C(40) H(86) 3.592 2_656
C(41) H(57) 2.981 .
C(41) H(58) 2.483 .
C(41) H(59) 3.202 .
C(41) H(60) 3.074 .
C(41) H(61) 2.094 .
C(41) H(62) 2.094 .
C(41) H(64) 3.334 .
C(41) H(65) 2.852 .
C(41) H(66) 2.550 .
C(41) H(70) 2.066 .
C(41) H(71) 3.369 .
C(41) H(72) 2.807 .
C(41) H(73) 2.678 .
C(41) H(74) 2.702 .
C(41) H(75) 2.598 .
C(42) H(8) 3.393 .
C(42) H(9) 3.140 .
C(42) H(26) 3.295 .
C(42) H(53) 2.875 .
C(42) H(55) 2.761 .
C(42) H(57) 2.604 .
C(42) H(58) 3.364 .
C(42) H(60) 2.825 .
C(42) H(61) 3.088 .
C(42) H(63) 3.341 .
C(42) H(70) 2.784 .
C(42) H(72) 3.078 .
C(42) H(90) 3.539 1_455
C(43) H(9) 3.445 .
C(43) H(11) 3.247 .
C(43) H(15) 3.507 1_565
C(43) H(42) 2.593 .
C(43) H(43) 2.718 .
C(43) H(49) 2.600 .
C(43) H(50) 2.876 .
C(43) H(53) 2.745 .
C(43) H(54) 3.368 .
C(43) H(55) 2.765 .
C(43) H(56) 3.404 .
C(44) H(57) 3.371 .
C(44) H(61) 2.581 .
C(44) H(62) 2.973 .
C(44) H(63) 2.052 .
C(44) H(65) 2.960 .
C(44) H(66) 2.985 .
C(44) H(71) 2.053 .
C(44) H(72) 2.053 .
C(44) H(73) 2.053 .
C(44) H(74) 2.049 .
C(44) H(75) 2.049 .
C(44) H(76) 2.685 .
C(44) H(77) 2.830 .
C(44) H(84) 3.521 2_646
C(45) H(57) 2.834 .
C(45) H(59) 3.122 1_545
C(45) H(62) 3.555 1_545
C(45) H(63) 2.759 .
C(45) H(65) 3.109 .
C(45) H(70) 2.047 .
C(45) H(74) 2.674 .
C(45) H(74) 3.300 2_646
C(45) H(75) 3.330 .
C(45) H(76) 3.238 .
C(45) H(77) 2.801 .
C(45) H(84) 3.356 2_646
C(46) H(61) 2.929 .
C(46) H(62) 2.916 .
C(46) H(62) 3.566 2_646
C(46) H(63) 2.626 .
C(46) H(70) 2.047 .
C(46) H(71) 2.596 .
C(46) H(71) 3.596 2_656
C(46) H(72) 3.319 .
C(46) H(73) 2.776 .
C(46) H(73) 3.380 2_656
C(46) H(76) 2.063 .
C(46) H(77) 2.063 .
C(46) H(82) 3.044 .
C(47) H(62) 3.455 2_646
C(47) H(70) 2.713 .
C(47) H(71) 2.624 .
C(47) H(73) 3.488 .
C(47) H(74) 2.053 .
C(47) H(75) 2.053 .
C(47) H(81) 3.173 .
C(47) H(82) 2.419 .
C(47) H(87) 3.446 2_646
C(48) H(58) 3.466 2_646
C(48) H(59) 3.518 2_646
C(48) H(62) 3.466 2_646
C(48) H(73) 3.183 2_656
C(48) H(74) 2.761 .
C(48) H(75) 2.607 .
C(48) H(76) 2.074 .
C(48) H(77) 2.074 .
C(48) H(79) 3.035 2_646
C(48) H(81) 1.888 .
C(48) H(82) 1.888 .
C(49) H(36) 3.376 .
C(49) H(91) 2.035 .
C(49) H(92) 2.035 .
C(49) H(93) 2.035 .
C(49) H(93) 3.309 2_657
C(49) H(94) 2.646 .
C(49) H(98) 2.644 .
C(49) H(98) 3.599 2_657
C(50) H(31) 3.510 2_657
C(50) H(32) 3.598 2_657
C(50) H(36) 3.442 .
C(50) H(98) 2.718 .
C(51) H(35) 3.184 2_657
C(51) H(91) 3.409 .
C(51) H(91) 3.502 2_647
C(51) H(92) 2.878 .
C(51) H(93) 2.886 .
C(51) H(94) 2.036 .
C(51) H(95) 3.238 .
C(51) H(97) 3.253 .
C(51) H(98) 2.032 .
C(52) H(25) 3.159 .
C(52) H(35) 3.525 2_657
C(52) H(93) 3.362 2_657
C(52) H(95) 2.027 .
C(52) H(96) 3.275 .
C(52) H(98) 3.257 .
C(53) H(41) 2.949 2_657
C(53) H(42) 3.538 .
C(53) H(48) 3.272 1_545
C(53) H(49) 3.289 1_545
C(53) H(94) 2.043 .
C(53) H(96) 2.032 .
C(53) H(97) 3.237 .
C(54) H(35) 3.392 2_657
C(54) H(39) 3.494 1_655
C(54) H(41) 2.548 2_657
C(54) H(46) 3.115 1_545
C(54) H(48) 3.193 1_545
C(54) H(94) 3.276 .
C(54) H(95) 2.019 .
C(54) H(97) 2.022 .
C(54) H(98) 3.240 .
C(55) H(22) 3.568 1_655
C(55) H(31) 3.497 2_657
C(55) H(35) 3.029 2_657
C(55) H(41) 3.015 2_657
C(55) H(95) 3.233 .
C(55) H(96) 2.028 .
C(55) H(98) 2.016 .
C(56) H(31) 2.934 2_657
C(56) H(35) 2.931 2_657
C(56) H(91) 3.348 2_647
C(56) H(92) 3.097 .
C(56) H(93) 2.956 .
C(56) H(94) 3.264 .
C(56) H(96) 3.244 .
C(56) H(97) 2.017 .
C(57) H(76) 3.549 1_655
C(57) H(82) 3.219 1_655
C(57) H(83) 2.044 .
C(57) H(84) 2.044 .
C(57) H(85) 2.044 .
C(57) H(86) 2.693 .
C(57) H(90) 2.648 .
C(58) H(82) 3.518 1_655
C(58) H(86) 2.694 .
C(58) H(90) 3.465 2_746
C(59) H(76) 3.352 2_656
C(59) H(83) 3.363 .
C(59) H(84) 2.799 .
C(59) H(85) 2.821 .
C(59) H(86) 2.036 .
C(59) H(87) 3.244 .
C(59) H(89) 3.232 .
C(59) H(90) 2.063 .
C(60) H(71) 3.371 2_656
C(60) H(76) 3.025 2_656
C(60) H(77) 3.083 2_656
C(60) H(82) 3.348 2_646
C(60) H(84) 2.994 .
C(60) H(85) 2.922 .
C(60) H(87) 2.011 .
C(60) H(88) 3.253 .
C(60) H(90) 3.265 .
C(61) H(76) 3.215 2_656
C(61) H(77) 2.901 2_656
C(61) H(80) 3.503 .
C(61) H(81) 3.231 2_646
C(61) H(82) 3.142 2_646
C(61) H(86) 2.015 .
C(61) H(88) 2.039 .
C(61) H(89) 3.182 .
C(62) H(5) 3.282 1_655
C(62) H(7) 3.121 1_655
C(62) H(80) 3.356 .
C(62) H(81) 3.451 2_646
C(62) H(86) 3.250 .
C(62) H(87) 2.025 .
C(62) H(89) 1.957 .
C(62) H(90) 3.198 .
C(63) H(7) 3.388 1_655
C(63) H(8) 3.572 1_655
C(63) H(66) 3.525 1_655
C(63) H(87) 3.181 .
C(63) H(88) 1.984 .
C(63) H(90) 1.991 .
C(64) H(66) 3.281 1_655
C(64) H(85) 3.190 2_756
C(64) H(86) 3.267 .
C(64) H(88) 3.203 .
C(64) H(89) 1.969 .
H(1) O(5) 3.470 1_445
H(1) C(2) 2.069 .
H(1) C(3) 3.304 .
H(1) C(5) 3.340 .
H(1) C(6) 3.594 1_545
H(1) C(9) 2.731 .
H(1) C(10) 2.063 .
H(1) C(11) 2.754 .
H(1) C(19) 2.685 .
H(1) H(2) 1.580 .
H(1) H(3) 2.374 .
H(1) H(4) 2.368 .
H(1) H(5) 3.514 .
H(1) H(8) 3.595 .
H(1) H(10) 2.655 1_545
H(1) H(13) 2.941 .
H(1) H(14) 2.160 .
H(1) H(15) 3.015 .
H(1) H(26) 3.166 .
H(1) H(27) 2.388 .
H(1) H(28) 3.475 .
H(1) H(78) 3.116 1_445
H(1) H(89) 3.112 1_445
H(2) C(2) 2.069 .
H(2) C(3) 2.667 .
H(2) C(4) 3.267 .
H(2) C(5) 2.737 .
H(2) C(9) 3.416 .
H(2) C(10) 2.063 .
H(2) C(19) 2.507 .
H(2) H(1) 1.580 .
H(2) H(3) 2.352 .
H(2) H(4) 2.862 .
H(2) H(5) 2.446 .
H(2) H(8) 2.569 .
H(2) H(26) 2.472 .
H(2) H(27) 2.535 .
H(2) H(28) 3.451 .
H(2) H(83) 3.018 2_646
H(2) H(89) 3.067 1_445
H(3) O(1) 2.663 .
H(3) O(6) 3.297 1_445
H(3) N(2) 3.575 2_546
H(3) C(1) 2.089 .
H(3) C(3) 2.054 .
H(3) C(4) 3.354 .
H(3) C(10) 3.421 .
H(3) H(1) 2.374 .
H(3) H(2) 2.352 .
H(3) H(4) 1.590 .
H(3) H(5) 2.347 .
H(3) H(37) 2.406 .
H(3) H(47) 2.862 1_445
H(3) H(78) 3.331 1_445
H(3) H(79) 3.421 1_445
H(3) H(81) 3.109 2_546
H(3) H(88) 3.281 1_445
H(3) H(89) 3.249 1_445
H(4) O(1) 2.674 .
H(4) O(5) 2.828 1_445
H(4) C(1) 2.088 .
H(4) C(3) 2.054 .
H(4) C(4) 2.702 .
H(4) C(5) 3.284 .
H(4) C(9) 2.984 .
H(4) C(10) 2.825 .
H(4) C(27) 3.483 1_445
H(4) C(28) 2.977 1_445
H(4) H(1) 2.368 .
H(4) H(2) 2.862 .
H(4) H(3) 1.590 .
H(4) H(5) 2.842 .
H(4) H(6) 2.539 .
H(4) H(7) 3.589 .
H(4) H(13) 2.390 .
H(4) H(14) 3.159 .
H(4) H(37) 2.426 .
H(4) H(47) 2.503 1_445
H(4) H(48) 2.703 1_445
H(4) H(78) 2.222 1_445
H(5) O(1) 1.987 .
H(5) N(2) 2.820 2_546
H(5) C(1) 2.621 .
H(5) C(2) 2.041 .
H(5) C(4) 2.076 .
H(5) C(5) 2.676 .
H(5) C(10) 3.237 .
H(5) C(62) 3.282 1_455
H(5) H(1) 3.514 .
H(5) H(2) 2.446 .
H(5) H(3) 2.347 .
H(5) H(4) 2.842 .
H(5) H(6) 2.868 .
H(5) H(7) 2.382 .
H(5) H(8) 2.461 .
H(5) H(37) 2.516 .
H(5) H(80) 3.461 1_455
H(5) H(81) 2.138 2_546
H(5) H(82) 3.041 2_546
H(5) H(83) 3.108 2_646
H(5) H(88) 3.037 1_455
H(6) O(1) 2.632 .
H(6) O(2) 2.353 .
H(6) O(5) 3.547 1_455
H(6) C(1) 3.253 .
H(6) C(2) 2.707 .
H(6) C(3) 2.085 .
H(6) C(5) 2.081 .
H(6) C(6) 2.695 .
H(6) C(7) 2.885 .
H(6) C(8) 3.411 .
H(6) C(9) 2.910 .
H(6) C(10) 2.816 .
H(6) C(26) 3.104 1_455
H(6) H(4) 2.539 .
H(6) H(5) 2.868 .
H(6) H(7) 1.588 .
H(6) H(8) 2.850 .
H(6) H(10) 2.806 .
H(6) H(13) 2.339 .
H(6) H(37) 3.011 .
H(6) H(38) 2.667 .
H(6) H(44) 2.647 1_455
H(6) H(45) 2.680 1_455
H(7) O(1) 2.572 .
H(7) O(2) 3.249 .
H(7) O(5) 3.552 1_455
H(7) C(2) 3.344 .
H(7) C(3) 2.085 .
H(7) C(5) 2.081 .
H(7) C(6) 2.644 .
H(7) C(7) 3.491 .
H(7) C(10) 3.412 .
H(7) C(26) 3.547 1_455
H(7) C(62) 3.121 1_455
H(7) C(63) 3.388 1_455
H(7) H(4) 3.589 .
H(7) H(5) 2.382 .
H(7) H(6) 1.588 .
H(7) H(8) 2.339 .
H(7) H(9) 3.454 .
H(7) H(10) 2.330 .
H(7) H(37) 3.285 .
H(7) H(38) 3.234 .
H(7) H(44) 2.773 1_455
H(7) H(45) 3.544 1_455
H(7) H(80) 3.496 1_455
H(7) H(88) 2.467 1_455
H(7) H(89) 2.989 1_455
H(8) C(1) 2.697 .
H(8) C(2) 3.267 .
H(8) C(3) 2.675 .
H(8) C(4) 2.052 .
H(8) C(6) 2.043 .
H(8) C(7) 3.363 .
H(8) C(9) 3.362 .
H(8) C(10) 2.064 .
H(8) C(19) 2.567 .
H(8) C(42) 3.393 .
H(8) C(63) 3.572 1_455
H(8) H(1) 3.595 .
H(8) H(2) 2.569 .
H(8) H(5) 2.461 .
H(8) H(6) 2.850 .
H(8) H(7) 2.339 .
H(8) H(9) 2.250 .
H(8) H(10) 2.381 .
H(8) H(26) 2.228 .
H(8) H(27) 3.376 .
H(8) H(28) 3.031 .
H(8) H(64) 3.087 .
H(8) H(65) 3.028 .
H(8) H(66) 3.531 .
H(8) H(89) 3.132 1_455
H(9) O(2) 3.276 .
H(9) C(4) 3.311 .
H(9) C(5) 2.059 .
H(9) C(7) 2.054 .
H(9) C(8) 2.806 .
H(9) C(9) 3.345 .
H(9) C(10) 2.841 .
H(9) C(19) 2.864 .
H(9) C(42) 3.140 .
H(9) C(43) 3.445 .
H(9) H(7) 3.454 .
H(9) H(8) 2.250 .
H(9) H(10) 1.582 .
H(9) H(11) 2.280 .
H(9) H(12) 2.679 .
H(9) H(26) 2.818 .
H(9) H(28) 2.537 .
H(9) H(38) 3.473 .
H(9) H(53) 3.362 .
H(9) H(55) 2.909 .
H(9) H(64) 2.291 .
H(9) H(65) 3.247 .
H(9) H(66) 3.571 .
H(9) H(68) 2.968 .
H(9) H(69) 3.017 .
H(10) O(2) 2.599 .
H(10) O(5) 3.372 1_455
H(10) C(4) 2.548 .
H(10) C(5) 2.059 .
H(10) C(7) 2.054 .
H(10) C(8) 3.355 .
H(10) C(10) 3.398 .
H(10) H(1) 2.655 1_565
H(10) H(6) 2.806 .
H(10) H(7) 2.330 .
H(10) H(8) 2.381 .
H(10) H(9) 1.582 .
H(10) H(11) 2.396 .
H(10) H(14) 2.745 1_565
H(10) H(38) 2.496 .
H(10) H(64) 3.199 .
H(10) H(89) 3.229 1_455
H(11) O(2) 1.997 .
H(11) C(5) 3.383 .
H(11) C(6) 2.063 .
H(11) C(8) 2.072 .
H(11) C(9) 3.373 .
H(11) C(11) 3.359 1_565
H(11) C(12) 3.441 1_565
H(11) C(14) 2.748 .
H(11) C(15) 2.739 .
H(11) C(43) 3.247 .
H(11) H(9) 2.280 .
H(11) H(10) 2.396 .
H(11) H(12) 2.301 .
H(11) H(14) 2.829 1_565
H(11) H(15) 3.319 1_565
H(11) H(16) 2.772 1_565
H(11) H(17) 3.106 .
H(11) H(18) 2.465 .
H(11) H(19) 2.705 .
H(11) H(38) 2.173 .
H(11) H(40) 3.509 2_557
H(11) H(67) 3.307 .
H(11) H(68) 2.918 .
H(11) H(69) 2.986 .
H(12) O(2) 3.216 .
H(12) C(5) 3.286 .
H(12) C(6) 2.758 .
H(12) C(7) 2.055 .
H(12) C(9) 2.048 .
H(12) C(10) 2.780 .
H(12) C(11) 2.679 .
H(12) C(12) 3.267 .
H(12) C(13) 2.740 .
H(12) C(14) 2.041 .
H(12) C(15) 2.827 .
H(12) C(18) 2.782 .
H(12) C(19) 2.791 .
H(12) H(9) 2.679 .
H(12) H(11) 2.301 .
H(12) H(13) 2.829 .
H(12) H(14) 3.571 .
H(12) H(15) 2.534 .
H(12) H(17) 2.817 .
H(12) H(18) 3.311 .
H(12) H(19) 2.657 .
H(12) H(23) 2.171 .
H(12) H(25) 3.154 .
H(12) H(26) 3.511 .
H(12) H(27) 3.314 .
H(12) H(28) 2.099 .
H(12) H(50) 3.426 1_545
H(12) H(68) 2.869 .
H(13) O(2) 2.685 .
H(13) O(3) 2.684 .
H(13) O(5) 3.484 1_445
H(13) C(1) 2.749 .
H(13) C(2) 2.900 .
H(13) C(3) 3.440 .
H(13) C(4) 2.856 .
H(13) C(5) 2.717 .
H(13) C(6) 3.227 .
H(13) C(7) 2.729 .
H(13) C(8) 2.040 .
H(13) C(10) 2.078 .
H(13) C(11) 2.064 .
H(13) C(12) 2.763 .
H(13) C(13) 3.305 .
H(13) C(14) 2.648 .
H(13) C(19) 3.374 .
H(13) H(1) 2.941 .
H(13) H(4) 2.390 .
H(13) H(6) 2.339 .
H(13) H(12) 2.829 .
H(13) H(14) 2.350 .
H(13) H(15) 2.850 .
H(13) H(17) 2.400 .
H(13) H(28) 3.521 .
H(13) H(38) 3.468 .
H(13) H(39) 3.375 .
H(13) H(78) 2.692 1_445
H(14) O(2) 3.403 1_545
H(14) O(3) 2.554 .
H(14) O(5) 2.773 1_445
H(14) C(1) 2.782 .
H(14) C(2) 3.506 .
H(14) C(6) 3.394 1_545
H(14) C(7) 3.316 1_545
H(14) C(8) 3.337 .
H(14) C(9) 2.078 .
H(14) C(10) 2.751 .
H(14) C(12) 2.056 .
H(14) C(13) 3.365 .
H(14) C(19) 3.303 .
H(14) H(1) 2.160 .
H(14) H(4) 3.159 .
H(14) H(10) 2.745 1_545
H(14) H(11) 2.829 1_545
H(14) H(12) 3.571 .
H(14) H(13) 2.350 .
H(14) H(15) 1.581 .
H(14) H(16) 2.371 .
H(14) H(27) 2.974 .
H(14) H(28) 3.579 .
H(14) H(38) 2.771 1_545
H(14) H(39) 2.813 .
H(14) H(69) 3.575 1_545
H(14) H(78) 2.428 1_445
H(15) O(3) 3.243 .
H(15) C(1) 3.446 .
H(15) C(8) 2.724 .
H(15) C(9) 2.078 .
H(15) C(10) 2.786 .
H(15) C(12) 2.056 .
H(15) C(13) 2.751 .
H(15) C(14) 3.204 .
H(15) C(18) 2.735 .
H(15) C(19) 2.704 .
H(15) C(43) 3.507 1_545
H(15) H(1) 3.015 .
H(15) H(11) 3.319 1_545
H(15) H(12) 2.534 .
H(15) H(13) 2.850 .
H(15) H(14) 1.581 .
H(15) H(16) 2.321 .
H(15) H(23) 2.237 .
H(15) H(24) 2.900 .
H(15) H(27) 2.414 .
H(15) H(28) 2.589 .
H(15) H(50) 2.834 1_545
H(15) H(67) 3.454 1_545
H(15) H(69) 2.719 1_545
H(16) O(3) 2.013 .
H(16) O(4) 3.450 2_547
H(16) C(9) 3.424 .
H(16) C(11) 2.074 .
H(16) C(13) 2.098 .
H(16) C(14) 3.334 .
H(16) C(17) 2.975 .
H(16) C(18) 2.601 .
H(16) C(20) 3.419 .
H(16) C(21) 2.884 .
H(16) H(11) 2.772 1_545
H(16) H(14) 2.371 .
H(16) H(15) 2.321 .
H(16) H(17) 3.541 .
H(16) H(18) 2.808 1_545
H(16) H(19) 3.588 1_545
H(16) H(22) 3.134 .
H(16) H(23) 2.942 .
H(16) H(24) 2.323 .
H(16) H(25) 3.470 .
H(16) H(30) 2.840 .
H(16) H(32) 2.256 .
H(16) H(38) 3.263 1_545
H(16) H(39) 2.070 .
H(16) H(67) 3.598 1_545
H(17) O(2) 2.447 .
H(17) O(3) 2.563 .
H(17) N(1) 2.687 2_557
H(17) C(7) 2.725 .
H(17) C(8) 2.027 .
H(17) C(9) 2.616 .
H(17) C(11) 3.095 .
H(17) C(12) 2.617 .
H(17) C(13) 2.031 .
H(17) C(15) 2.041 .
H(17) C(16) 2.641 .
H(17) C(17) 2.497 .
H(17) C(18) 3.379 .
H(17) H(11) 3.106 .
H(17) H(12) 2.817 .
H(17) H(13) 2.400 .
H(17) H(16) 3.541 .
H(17) H(18) 2.279 .
H(17) H(19) 2.848 .
H(17) H(20) 3.547 .
H(17) H(21) 2.913 .
H(17) H(22) 2.355 .
H(17) H(23) 3.589 .
H(17) H(38) 3.159 .
H(17) H(39) 3.366 .
H(17) H(40) 2.369 2_557
H(17) H(41) 2.682 2_557
H(17) H(96) 3.497 1_455
H(18) O(2) 2.863 .
H(18) O(4) 3.200 2_557
H(18) N(1) 3.031 2_557
H(18) C(7) 2.873 .
H(18) C(8) 2.930 .
H(18) C(13) 3.248 .
H(18) C(14) 2.096 .
H(18) C(16) 2.124 .
H(18) C(17) 3.233 .
H(18) C(21) 3.247 1_565
H(18) C(24) 3.295 2_557
H(18) H(11) 2.465 .
H(18) H(12) 3.311 .
H(18) H(16) 2.808 1_565
H(18) H(17) 2.279 .
H(18) H(19) 1.598 .
H(18) H(20) 2.703 .
H(18) H(21) 2.265 .
H(18) H(22) 3.475 .
H(18) H(30) 3.004 1_565
H(18) H(31) 3.528 1_565
H(18) H(32) 2.737 1_565
H(18) H(38) 3.123 .
H(18) H(39) 3.376 1_565
H(18) H(40) 2.691 2_557
H(18) H(41) 3.558 2_557
H(19) C(7) 3.194 .
H(19) C(8) 2.770 .
H(19) C(13) 2.764 .
H(19) C(14) 2.095 .
H(19) C(16) 2.124 .
H(19) C(17) 3.070 .
H(19) C(18) 2.824 .
H(19) H(11) 2.705 .
H(19) H(12) 2.657 .
H(19) H(16) 3.588 1_565
H(19) H(17) 2.848 .
H(19) H(18) 1.598 .
H(19) H(20) 2.268 .
H(19) H(21) 2.816 .
H(19) H(23) 2.955 .
H(19) H(25) 2.380 .
H(19) H(32) 3.204 1_565
H(19) H(67) 3.284 .
H(19) H(68) 3.338 .
H(19) H(94) 3.563 .
H(20) O(9) 2.766 .
H(20) C(13) 2.967 .
H(20) C(14) 3.144 .
H(20) C(15) 2.112 .
H(20) C(17) 2.100 .
H(20) C(18) 3.176 .
H(20) C(20) 2.517 .
H(20) C(22) 2.896 .
H(20) H(17) 3.547 .
H(20) H(18) 2.703 .
H(20) H(19) 2.268 .
H(20) H(21) 1.591 .
H(20) H(22) 2.810 .
H(20) H(25) 2.541 .
H(20) H(29) 2.317 .
H(20) H(31) 3.553 1_565
H(20) H(33) 2.412 .
H(20) H(36) 3.422 .
H(20) H(93) 3.518 2_657
H(20) H(94) 3.587 .
H(20) H(98) 2.784 2_657
H(21) N(1) 3.306 2_557
H(21) C(13) 3.190 .
H(21) C(14) 2.974 .
H(21) C(15) 2.112 .
H(21) C(17) 2.100 .
H(21) C(20) 2.967 .
H(21) C(22) 2.954 .
H(21) C(22) 3.393 2_557
H(21) C(24) 3.292 2_557
H(21) H(17) 2.913 .
H(21) H(18) 2.265 .
H(21) H(19) 2.816 .
H(21) H(20) 1.591 .
H(21) H(22) 2.215 .
H(21) H(29) 3.276 .
H(21) H(30) 3.404 1_565
H(21) H(31) 3.437 1_565
H(21) H(33) 2.216 .
H(21) H(34) 3.402 .
H(21) H(34) 2.521 2_557
H(21) H(40) 3.550 2_557
H(21) H(41) 3.459 2_557
H(21) H(98) 3.561 2_657
H(22) O(3) 2.535 .
H(22) O(4) 3.517 2_547
H(22) C(12) 2.733 .
H(22) C(13) 2.076 .
H(22) C(14) 2.615 .
H(22) C(15) 2.956 .
H(22) C(16) 2.071 .
H(22) C(18) 3.362 .
H(22) C(20) 2.054 .
H(22) C(21) 2.793 .
H(22) C(22) 2.635 .
H(22) C(55) 3.568 1_455
H(22) H(16) 3.134 .
H(22) H(17) 2.355 .
H(22) H(18) 3.475 .
H(22) H(20) 2.810 .
H(22) H(21) 2.215 .
H(22) H(25) 3.539 .
H(22) H(29) 2.842 .
H(22) H(30) 2.604 .
H(22) H(32) 3.164 .
H(22) H(33) 2.599 .
H(22) H(34) 2.656 .
H(22) H(39) 2.912 .
H(22) H(41) 3.302 2_557
H(22) H(97) 2.927 1_455
H(23) C(8) 2.769 .
H(23) C(9) 3.318 .
H(23) C(11) 2.771 .
H(23) C(12) 2.742 .
H(23) C(13) 2.079 .
H(23) C(14) 2.692 .
H(23) C(15) 3.263 .
H(23) C(17) 3.354 .
H(23) C(30) 3.391 1_545
H(23) H(12) 2.171 .
H(23) H(15) 2.237 .
H(23) H(16) 2.942 .
H(23) H(17) 3.589 .
H(23) H(19) 2.955 .
H(23) H(24) 1.584 .
H(23) H(25) 1.584 .
H(23) H(28) 3.239 .
H(23) H(49) 3.453 1_545
H(23) H(50) 2.548 1_545
H(23) H(51) 3.509 1_545
H(23) H(67) 3.498 1_545
H(23) H(69) 3.570 1_545
H(23) H(94) 3.557 .
H(24) C(11) 3.282 .
H(24) C(12) 2.598 .
H(24) C(13) 2.079 .
H(24) C(14) 3.376 .
H(24) C(17) 2.862 .
H(24) C(20) 2.953 .
H(24) C(21) 3.029 .
H(24) H(15) 2.900 .
H(24) H(16) 2.323 .
H(24) H(23) 1.584 .
H(24) H(25) 1.584 .
H(24) H(29) 2.648 .
H(24) H(32) 2.331 .
H(24) H(49) 3.486 1_545
H(24) H(50) 3.476 1_545
H(24) H(67) 2.959 1_545
H(24) H(92) 3.161 2_647
H(25) O(9) 3.323 .
H(25) C(8) 3.562 .
H(25) C(12) 3.337 .
H(25) C(13) 2.079 .
H(25) C(14) 2.836 .
H(25) C(15) 2.732 .
H(25) C(16) 2.723 .
H(25) C(17) 2.591 .
H(25) C(20) 2.964 .
H(25) C(52) 3.159 .
H(25) H(12) 3.154 .
H(25) H(16) 3.470 .
H(25) H(19) 2.380 .
H(25) H(20) 2.541 .
H(25) H(22) 3.539 .
H(25) H(23) 1.584 .
H(25) H(24) 1.584 .
H(25) H(29) 2.461 .
H(25) H(32) 3.398 .
H(25) H(94) 2.503 .
H(26) C(1) 2.751 .
H(26) C(5) 2.547 .
H(26) C(6) 3.198 .
H(26) C(9) 3.357 .
H(26) C(10) 2.074 .
H(26) C(42) 3.295 .
H(26) H(1) 3.166 .
H(26) H(2) 2.472 .
H(26) H(8) 2.228 .
H(26) H(9) 2.818 .
H(26) H(12) 3.511 .
H(26) H(27) 1.584 .
H(26) H(28) 1.584 .
H(26) H(52) 2.868 1_545
H(26) H(55) 3.273 .
H(26) H(57) 3.412 .
H(26) H(59) 3.571 1_545
H(26) H(60) 3.015 1_545
H(26) H(64) 3.146 .
H(26) H(65) 2.584 .
H(27) C(1) 2.499 .
H(27) C(5) 3.326 .
H(27) C(9) 2.888 .
H(27) C(10) 2.074 .
H(27) C(11) 2.904 .
H(27) C(30) 3.583 1_545
H(27) C(31) 3.242 1_545
H(27) C(32) 3.300 1_545
H(27) H(1) 2.388 .
H(27) H(2) 2.535 .
H(27) H(8) 3.376 .
H(27) H(12) 3.314 .
H(27) H(14) 2.974 .
H(27) H(15) 2.414 .
H(27) H(26) 1.584 .
H(27) H(28) 1.584 .
H(27) H(50) 2.963 1_545
H(27) H(52) 2.628 1_545
H(27) H(53) 2.599 1_545
H(27) H(60) 2.868 1_545
H(27) H(69) 3.355 1_545
H(28) C(1) 3.284 .
H(28) C(5) 2.845 .
H(28) C(6) 2.961 .
H(28) C(7) 3.321 .
H(28) C(8) 2.681 .
H(28) C(9) 2.586 .
H(28) C(10) 2.074 .
H(28) C(11) 3.072 .
H(28) C(30) 3.377 1_545
H(28) C(31) 3.426 1_545
H(28) H(1) 3.475 .
H(28) H(2) 3.451 .
H(28) H(8) 3.031 .
H(28) H(9) 2.537 .
H(28) H(12) 2.099 .
H(28) H(13) 3.521 .
H(28) H(14) 3.579 .
H(28) H(15) 2.589 .
H(28) H(23) 3.239 .
H(28) H(26) 1.584 .
H(28) H(27) 1.584 .
H(28) H(50) 2.721 1_545
H(28) H(51) 3.541 1_545
H(28) H(52) 2.708 1_545
H(28) H(55) 2.875 .
H(28) H(64) 3.576 .
H(28) H(68) 3.430 .
H(29) O(9) 2.756 .
H(29) C(13) 2.925 .
H(29) C(16) 2.654 .
H(29) C(17) 2.062 .
H(29) C(18) 2.784 .
H(29) C(21) 2.077 .
H(29) C(22) 2.067 .
H(29) C(23) 2.631 .
H(29) H(20) 2.317 .
H(29) H(21) 3.276 .
H(29) H(22) 2.842 .
H(29) H(24) 2.648 .
H(29) H(25) 2.461 .
H(29) H(30) 2.858 .
H(29) H(31) 2.394 .
H(29) H(32) 2.336 .
H(29) H(33) 2.488 .
H(29) H(34) 2.829 .
H(29) H(35) 2.815 .
H(29) H(36) 2.475 .
H(29) H(92) 2.845 2_647
H(30) O(3) 3.257 .
H(30) O(4) 2.419 2_547
H(30) C(12) 3.276 .
H(30) C(13) 3.397 .
H(30) C(17) 2.727 .
H(30) C(20) 2.081 .
H(30) C(22) 2.759 .
H(30) C(22) 3.501 2_547
H(30) C(24) 3.268 2_547
H(30) H(16) 2.840 .
H(30) H(18) 3.004 1_545
H(30) H(21) 3.404 1_545
H(30) H(22) 2.604 .
H(30) H(29) 2.858 .
H(30) H(31) 1.584 .
H(30) H(32) 1.584 .
H(30) H(33) 3.515 .
H(30) H(33) 2.950 2_547
H(30) H(34) 2.461 .
H(30) H(34) 3.238 2_547
H(30) H(35) 3.440 .
H(30) H(39) 2.968 .
H(30) H(97) 3.523 1_455
H(31) C(17) 3.386 .
H(31) C(20) 2.081 .
H(31) C(22) 2.643 .
H(31) C(23) 2.923 .
H(31) C(50) 3.510 2_647
H(31) C(55) 3.497 2_647
H(31) C(56) 2.934 2_647
H(31) H(18) 3.528 1_545
H(31) H(20) 3.553 1_545
H(31) H(21) 3.437 1_545
H(31) H(29) 2.394 .
H(31) H(30) 1.584 .
H(31) H(32) 1.584 .
H(31) H(33) 3.580 .
H(31) H(34) 2.674 .
H(31) H(34) 3.597 2_547
H(31) H(35) 2.371 .
H(31) H(36) 3.363 .
H(31) H(92) 2.766 2_647
H(31) H(93) 3.565 2_647
H(31) H(97) 3.501 2_647
H(31) H(98) 2.510 2_647
H(32) O(3) 3.595 .
H(32) C(12) 2.935 .
H(32) C(13) 2.950 .
H(32) C(15) 3.314 1_545
H(32) C(17) 2.791 .
H(32) C(18) 2.990 .
H(32) C(20) 2.081 .
H(32) C(22) 3.351 .
H(32) C(50) 3.598 2_647
H(32) H(16) 2.256 .
H(32) H(18) 2.737 1_545
H(32) H(19) 3.204 1_545
H(32) H(22) 3.164 .
H(32) H(24) 2.331 .
H(32) H(25) 3.398 .
H(32) H(29) 2.336 .
H(32) H(30) 1.584 .
H(32) H(31) 1.584 .
H(32) H(34) 3.491 .
H(32) H(39) 3.462 .
H(32) H(92) 2.757 2_647
H(32) H(98) 3.531 2_647
H(33) O(4) 2.653 .
H(33) C(16) 2.468 .
H(33) C(17) 2.512 .
H(33) C(20) 2.063 .
H(33) C(21) 3.327 .
H(33) C(23) 2.032 .
H(33) C(24) 2.670 .
H(33) H(20) 2.412 .
H(33) H(21) 2.216 .
H(33) H(22) 2.599 .
H(33) H(29) 2.488 .
H(33) H(30) 3.515 .
H(33) H(30) 2.950 2_557
H(33) H(31) 3.580 .
H(33) H(34) 1.580 .
H(33) H(34) 3.153 2_557
H(33) H(35) 2.823 .
H(33) H(36) 2.337 .
H(33) H(97) 3.178 2_657
H(34) O(4) 3.098 .
H(34) N(1) 3.495 .
H(34) C(16) 3.553 .
H(34) C(16) 3.497 2_547
H(34) C(17) 2.866 .
H(34) C(20) 2.063 .
H(34) C(21) 2.558 .
H(34) C(23) 2.032 .
H(34) C(24) 2.668 .
H(34) H(21) 3.402 .
H(34) H(21) 2.521 2_547
H(34) H(22) 2.656 .
H(34) H(29) 2.829 .
H(34) H(30) 2.461 .
H(34) H(30) 3.238 2_557
H(34) H(31) 2.674 .
H(34) H(31) 3.597 2_557
H(34) H(32) 3.491 .
H(34) H(33) 1.580 .
H(34) H(33) 3.153 2_547
H(34) H(35) 2.339 .
H(34) H(36) 2.823 .
H(34) H(97) 3.512 1_455
H(35) O(4) 3.160 .
H(35) N(1) 2.445 .
H(35) C(20) 2.764 .
H(35) C(21) 2.965 .
H(35) C(22) 2.041 .
H(35) C(24) 2.043 .
H(35) C(51) 3.184 2_647
H(35) C(52) 3.525 2_647
H(35) C(54) 3.392 2_647
H(35) C(55) 3.029 2_647
H(35) C(56) 2.931 2_647
H(35) H(29) 2.815 .
H(35) H(30) 3.440 .
H(35) H(31) 2.371 .
H(35) H(33) 2.823 .
H(35) H(34) 2.339 .
H(35) H(36) 1.584 .
H(35) H(40) 3.313 .
H(35) H(41) 2.200 .
H(35) H(97) 3.388 2_647
H(35) H(98) 3.263 2_647
H(36) O(4) 2.722 .
H(36) O(9) 2.790 .
H(36) N(1) 2.965 .
H(36) C(20) 2.765 .
H(36) C(22) 2.041 .
H(36) C(24) 2.043 .
H(36) C(49) 3.376 .
H(36) C(50) 3.442 .
H(36) H(20) 3.422 .
H(36) H(29) 2.475 .
H(36) H(31) 3.363 .
H(36) H(33) 2.337 .
H(36) H(34) 2.823 .
H(36) H(35) 1.584 .
H(36) H(41) 3.071 .
H(36) H(91) 2.897 .
H(36) H(93) 3.584 .
H(36) H(97) 3.368 2_657
H(37) O(6) 2.029 1_445
H(37) O(7) 3.236 1_455
H(37) O(8) 3.390 2_546
H(37) N(2) 3.439 2_546
H(37) C(2) 2.378 .
H(37) C(3) 1.885 .
H(37) C(4) 2.964 .
H(37) C(28) 3.515 1_445
H(37) C(31) 3.289 1_445
H(37) H(3) 2.406 .
H(37) H(4) 2.426 .
H(37) H(5) 2.516 .
H(37) H(6) 3.011 .
H(37) H(7) 3.285 .
H(37) H(44) 3.526 1_455
H(37) H(47) 2.886 1_445
H(37) H(48) 3.265 1_445
H(37) H(51) 3.251 1_445
H(37) H(56) 2.937 1_455
H(37) H(79) 2.206 1_445
H(37) H(80) 2.491 1_455
H(37) H(81) 2.673 2_546
H(38) O(3) 3.254 1_565
H(38) O(5) 1.911 1_455
H(38) N(1) 3.040 2_557
H(38) C(4) 3.246 .
H(38) C(5) 3.485 .
H(38) C(6) 2.663 .
H(38) C(7) 1.891 .
H(38) C(8) 3.099 .
H(38) C(11) 3.557 1_565
H(38) C(12) 3.546 1_565
H(38) C(14) 3.479 .
H(38) C(26) 3.144 1_455
H(38) C(27) 2.928 1_455
H(38) H(6) 2.667 .
H(38) H(7) 3.234 .
H(38) H(9) 3.473 .
H(38) H(10) 2.496 .
H(38) H(11) 2.173 .
H(38) H(13) 3.468 .
H(38) H(14) 2.771 1_565
H(38) H(16) 3.263 1_565
H(38) H(17) 3.159 .
H(38) H(18) 3.123 .
H(38) H(39) 2.738 1_565
H(38) H(40) 2.179 2_557
H(38) H(44) 3.274 1_455
H(38) H(45) 2.720 1_455
H(38) H(46) 3.227 1_455
H(38) H(78) 2.488 1_455
H(39) O(2) 3.351 1_545
H(39) O(4) 2.066 2_547
H(39) O(5) 2.551 1_445
H(39) N(1) 3.395 2_547
H(39) C(11) 2.879 .
H(39) C(12) 1.900 .
H(39) C(13) 3.055 .
H(39) C(17) 3.400 .
H(39) C(21) 3.587 .
H(39) C(24) 3.069 2_547
H(39) C(27) 3.305 1_445
H(39) C(54) 3.494 1_455
H(39) H(13) 3.375 .
H(39) H(14) 2.813 .
H(39) H(16) 2.070 .
H(39) H(17) 3.366 .
H(39) H(18) 3.376 1_545
H(39) H(22) 2.912 .
H(39) H(30) 2.968 .
H(39) H(32) 3.462 .
H(39) H(38) 2.738 1_545
H(39) H(40) 2.994 2_547
H(39) H(46) 2.985 1_445
H(39) H(78) 2.430 1_445
H(39) H(96) 2.783 1_455
H(39) H(97) 3.111 1_455
H(40) O(2) 2.050 2_547
H(40) O(4) 2.396 .
H(40) O(5) 3.164 2_647
H(40) C(7) 3.277 2_547
H(40) C(14) 3.130 2_547
H(40) C(15) 3.279 2_547
H(40) C(23) 3.204 .
H(40) C(24) 1.889 .
H(40) C(26) 3.372 2_647
H(40) C(27) 3.367 2_647
H(40) H(11) 3.509 2_547
H(40) H(17) 2.369 2_547
H(40) H(18) 2.691 2_547
H(40) H(21) 3.550 2_547
H(40) H(35) 3.313 .
H(40) H(38) 2.179 2_547
H(40) H(39) 2.994 2_557
H(40) H(41) 1.507 .
H(40) H(45) 2.604 2_647
H(40) H(46) 3.077 2_647
H(41) O(2) 3.339 2_547
H(41) O(4) 2.991 .
H(41) C(23) 2.505 .
H(41) C(24) 1.889 .
H(41) C(53) 2.949 2_647
H(41) C(54) 2.548 2_647
H(41) C(55) 3.015 2_647
H(41) H(17) 2.682 2_547
H(41) H(18) 3.558 2_547
H(41) H(21) 3.459 2_547
H(41) H(22) 3.302 2_547
H(41) H(35) 2.200 .
H(41) H(36) 3.071 .
H(41) H(40) 1.507 .
H(41) H(45) 3.112 2_647
H(41) H(95) 3.235 2_647
H(41) H(96) 2.593 2_647
H(41) H(97) 3.321 2_647
H(42) C(26) 2.045 .
H(42) C(27) 2.682 .
H(42) C(28) 3.233 .
H(42) C(29) 2.747 .
H(42) C(33) 3.420 .
H(42) C(34) 2.083 .
H(42) C(43) 2.593 .
H(42) C(53) 3.538 .
H(42) H(43) 1.582 .
H(42) H(44) 2.837 .
H(42) H(45) 2.334 .
H(42) H(46) 2.521 .
H(42) H(49) 2.593 .
H(42) H(56) 3.579 .
H(42) H(67) 2.458 .
H(42) H(68) 2.753 .
H(42) H(69) 3.517 .
H(42) H(94) 3.513 .
H(42) H(95) 2.943 .
H(43) C(26) 2.045 .
H(43) C(27) 3.329 .
H(43) C(29) 3.369 .
H(43) C(33) 2.741 .
H(43) C(34) 2.084 .
H(43) C(35) 2.712 .
H(43) C(43) 2.718 .
H(43) H(42) 1.582 .
H(43) H(44) 2.343 .
H(43) H(45) 2.330 .
H(43) H(46) 3.582 .
H(43) H(51) 2.659 1_545
H(43) H(54) 2.981 .
H(43) H(55) 2.903 .
H(43) H(56) 2.131 .
H(43) H(67) 3.086 .
H(43) H(68) 2.481 .
H(43) H(69) 3.567 .
H(43) H(95) 2.817 .
H(44) O(1) 3.176 1_655
H(44) O(2) 3.543 1_655
H(44) O(5) 2.591 .
H(44) C(4) 3.115 1_655
H(44) C(25) 2.055 .
H(44) C(27) 2.069 .
H(44) C(28) 2.697 .
H(44) C(29) 3.278 .
H(44) C(33) 2.870 .
H(44) C(34) 2.778 .
H(44) C(35) 3.356 .
H(44) H(6) 2.647 1_655
H(44) H(7) 2.773 1_655
H(44) H(37) 3.526 1_655
H(44) H(38) 3.274 1_655
H(44) H(42) 2.837 .
H(44) H(43) 2.343 .
H(44) H(45) 1.587 .
H(44) H(46) 2.864 .
H(44) H(47) 2.552 .
H(44) H(48) 3.593 .
H(44) H(54) 2.286 .
H(44) H(56) 2.856 .
H(44) H(78) 3.246 .
H(44) H(80) 3.294 .
H(45) O(2) 2.818 1_655
H(45) O(5) 2.618 .
H(45) N(1) 2.999 2_657
H(45) C(4) 3.520 1_655
H(45) C(25) 2.055 .
H(45) C(27) 2.068 .
H(45) C(28) 3.336 .
H(45) C(34) 3.404 .
H(45) H(6) 2.680 1_655
H(45) H(7) 3.544 1_655
H(45) H(38) 2.720 1_655
H(45) H(40) 2.604 2_657
H(45) H(41) 3.112 2_657
H(45) H(42) 2.334 .
H(45) H(43) 2.330 .
H(45) H(44) 1.587 .
H(45) H(46) 2.363 .
H(45) H(47) 3.597 .
H(45) H(78) 3.414 .
H(45) H(95) 3.191 .
H(46) O(3) 3.412 1_665
H(46) O(4) 3.246 2_657
H(46) O(5) 2.000 .
H(46) N(1) 3.304 2_657
H(46) C(24) 3.391 2_657
H(46) C(25) 2.701 .
H(46) C(26) 2.075 .
H(46) C(28) 2.073 .
H(46) C(29) 2.799 .
H(46) C(34) 3.353 .
H(46) C(54) 3.115 1_565
H(46) H(38) 3.227 1_655
H(46) H(39) 2.985 1_665
H(46) H(40) 3.077 2_657
H(46) H(42) 2.521 .
H(46) H(43) 3.582 .
H(46) H(44) 2.864 .
H(46) H(45) 2.363 .
H(46) H(47) 2.856 .
H(46) H(48) 2.344 .
H(46) H(49) 2.637 .
H(46) H(78) 2.347 .
H(46) H(96) 2.652 1_565
H(47) O(5) 2.577 .
H(47) O(6) 2.364 .
H(47) C(2) 3.112 1_665
H(47) C(25) 3.274 .
H(47) C(26) 2.709 .
H(47) C(27) 2.060 .
H(47) C(29) 2.093 .
H(47) C(30) 2.719 .
H(47) C(31) 2.905 .
H(47) C(32) 3.448 .
H(47) C(33) 2.923 .
H(47) C(34) 2.839 .
H(47) H(3) 2.862 1_665
H(47) H(4) 2.503 1_665
H(47) H(37) 2.886 1_665
H(47) H(44) 2.552 .
H(47) H(45) 3.597 .
H(47) H(46) 2.856 .
H(47) H(48) 1.583 .
H(47) H(49) 2.863 .
H(47) H(51) 2.828 .
H(47) H(54) 2.298 .
H(47) H(78) 2.546 .
H(47) H(79) 3.072 .
H(48) O(5) 2.644 .
H(48) O(6) 3.265 .
H(48) C(2) 3.587 1_665
H(48) C(26) 3.331 .
H(48) C(27) 2.060 .
H(48) C(29) 2.093 .
H(48) C(30) 2.721 .
H(48) C(31) 3.568 .
H(48) C(34) 3.422 .
H(48) C(53) 3.272 1_565
H(48) C(54) 3.193 1_565
H(48) H(4) 2.703 1_665
H(48) H(37) 3.265 1_665
H(48) H(44) 3.593 .
H(48) H(46) 2.344 .
H(48) H(47) 1.583 .
H(48) H(49) 2.344 .
H(48) H(50) 3.527 .
H(48) H(51) 2.431 .
H(48) H(78) 2.341 .
H(48) H(95) 2.756 1_565
H(48) H(96) 2.620 1_565
H(49) C(25) 2.734 .
H(49) C(26) 3.305 .
H(49) C(27) 2.771 .
H(49) C(28) 2.076 .
H(49) C(30) 2.073 .
H(49) C(31) 3.390 .
H(49) C(33) 3.376 .
H(49) C(34) 2.078 .
H(49) C(43) 2.600 .
H(49) C(53) 3.289 1_565
H(49) H(23) 3.453 1_565
H(49) H(24) 3.486 1_565
H(49) H(42) 2.593 .
H(49) H(46) 2.637 .
H(49) H(47) 2.863 .
H(49) H(48) 2.344 .
H(49) H(50) 2.283 .
H(49) H(51) 2.414 .
H(49) H(54) 3.597 .
H(49) H(67) 2.332 .
H(49) H(68) 3.467 .
H(49) H(69) 2.945 .
H(49) H(95) 2.959 1_565
H(50) O(6) 3.231 .
H(50) C(18) 3.402 1_565
H(50) C(19) 3.284 1_565
H(50) C(28) 3.373 .
H(50) C(29) 2.087 .
H(50) C(31) 2.060 .
H(50) C(32) 2.813 .
H(50) C(33) 3.365 .
H(50) C(34) 2.863 .
H(50) C(43) 2.876 .
H(50) H(12) 3.426 1_565
H(50) H(15) 2.834 1_565
H(50) H(23) 2.548 1_565
H(50) H(24) 3.476 1_565
H(50) H(27) 2.963 1_565
H(50) H(28) 2.721 1_565
H(50) H(48) 3.527 .
H(50) H(49) 2.283 .
H(50) H(51) 1.582 .
H(50) H(52) 2.274 .
H(50) H(53) 2.677 .
H(50) H(67) 2.988 .
H(50) H(69) 2.409 .
H(51) O(6) 2.515 .
H(51) C(28) 2.625 .
H(51) C(29) 2.087 .
H(51) C(31) 2.060 .
H(51) C(32) 3.371 .
H(51) C(34) 3.423 .
H(51) C(35) 3.518 1_565
H(51) H(23) 3.509 1_565
H(51) H(28) 3.541 1_565
H(51) H(37) 3.251 1_665
H(51) H(43) 2.659 1_565
H(51) H(47) 2.828 .
H(51) H(48) 2.431 .
H(51) H(49) 2.414 .
H(51) H(50) 1.582 .
H(51) H(52) 2.397 .
H(51) H(55) 3.441 1_565
H(51) H(56) 2.717 1_565
H(51) H(79) 3.232 .
H(51) H(95) 2.971 1_565
H(52) O(6) 1.977 .
H(52) C(19) 2.899 1_565
H(52) C(29) 3.406 .
H(52) C(30) 2.060 .
H(52) C(32) 2.074 .
H(52) C(33) 3.379 .
H(52) C(35) 3.408 1_565
H(52) C(36) 3.489 1_565
H(52) C(38) 2.740 .
H(52) C(39) 2.774 .
H(52) H(26) 2.868 1_565
H(52) H(27) 2.628 1_565
H(52) H(28) 2.708 1_565
H(52) H(50) 2.274 .
H(52) H(51) 2.397 .
H(52) H(53) 2.307 .
H(52) H(54) 3.598 .
H(52) H(55) 3.184 1_565
H(52) H(56) 3.028 1_565
H(52) H(57) 2.759 1_565
H(52) H(58) 3.035 .
H(52) H(59) 2.467 .
H(52) H(60) 2.787 .
H(52) H(79) 2.134 .
H(53) O(6) 3.276 .
H(53) C(19) 3.462 1_565
H(53) C(29) 3.301 .
H(53) C(30) 2.763 .
H(53) C(31) 2.069 .
H(53) C(33) 2.063 .
H(53) C(34) 2.772 .
H(53) C(35) 2.760 .
H(53) C(36) 3.348 .
H(53) C(37) 2.802 .
H(53) C(38) 2.040 .
H(53) C(39) 2.804 .
H(53) C(42) 2.875 .
H(53) C(43) 2.745 .
H(53) H(9) 3.362 .
H(53) H(27) 2.599 1_565
H(53) H(50) 2.677 .
H(53) H(52) 2.307 .
H(53) H(54) 2.830 .
H(53) H(55) 2.652 .
H(53) H(58) 2.812 .
H(53) H(59) 3.274 .
H(53) H(60) 2.626 .
H(53) H(64) 2.271 .
H(53) H(66) 3.237 .
H(53) H(67) 3.559 .
H(53) H(68) 3.127 .
H(53) H(69) 2.098 .
H(53) H(79) 3.489 .
H(54) O(6) 2.713 .
H(54) O(7) 2.719 .
H(54) C(25) 2.743 .
H(54) C(26) 2.821 .
H(54) C(27) 3.370 .
H(54) C(28) 2.799 .
H(54) C(29) 2.676 .
H(54) C(30) 3.185 .
H(54) C(31) 2.683 .
H(54) C(32) 2.038 .
H(54) C(34) 2.062 .
H(54) C(35) 2.023 .
H(54) C(36) 2.755 .
H(54) C(37) 3.312 .
H(54) C(38) 2.679 .
H(54) C(43) 3.368 .
H(54) H(43) 2.981 .
H(54) H(44) 2.286 .
H(54) H(47) 2.298 .
H(54) H(49) 3.597 .
H(54) H(52) 3.598 .
H(54) H(53) 2.830 .
H(54) H(55) 2.815 .
H(54) H(56) 2.292 .
H(54) H(58) 2.460 .
H(54) H(69) 3.553 .
H(54) H(79) 3.099 .
H(54) H(80) 2.611 .
H(55) O(7) 3.269 .
H(55) C(19) 3.520 .
H(55) C(25) 3.361 .
H(55) C(32) 2.774 .
H(55) C(33) 2.050 .
H(55) C(34) 2.774 .
H(55) C(36) 2.063 .
H(55) C(37) 2.753 .
H(55) C(38) 3.224 .
H(55) C(42) 2.761 .
H(55) C(43) 2.765 .
H(55) H(9) 2.909 .
H(55) H(26) 3.273 .
H(55) H(28) 2.875 .
H(55) H(43) 2.903 .
H(55) H(51) 3.441 1_545
H(55) H(52) 3.184 1_545
H(55) H(53) 2.652 .
H(55) H(54) 2.815 .
H(55) H(56) 1.580 .
H(55) H(57) 2.325 .
H(55) H(64) 2.279 .
H(55) H(65) 2.912 .
H(55) H(68) 2.312 .
H(55) H(69) 2.871 .
H(55) H(80) 3.337 .
H(56) O(1) 3.036 1_655
H(56) O(6) 3.241 1_545
H(56) O(7) 2.601 .
H(56) C(25) 2.712 .
H(56) C(26) 3.277 .
H(56) C(30) 3.436 1_545
H(56) C(31) 3.406 1_545
H(56) C(32) 3.353 .
H(56) C(33) 2.050 .
H(56) C(34) 2.749 .
H(56) C(36) 2.063 .
H(56) C(37) 3.360 .
H(56) C(43) 3.404 .
H(56) H(37) 2.937 1_655
H(56) H(42) 3.579 .
H(56) H(43) 2.131 .
H(56) H(44) 2.856 .
H(56) H(51) 2.717 1_545
H(56) H(52) 3.028 1_545
H(56) H(54) 2.292 .
H(56) H(55) 1.580 .
H(56) H(57) 2.381 .
H(56) H(68) 3.045 .
H(56) H(79) 3.430 1_545
H(56) H(80) 2.287 .
H(57) O(6) 3.362 1_545
H(57) O(7) 2.012 .
H(57) C(31) 3.500 1_545
H(57) C(33) 3.411 .
H(57) C(35) 2.083 .
H(57) C(37) 2.090 .
H(57) C(38) 3.344 .
H(57) C(41) 2.981 .
H(57) C(42) 2.604 .
H(57) C(44) 3.371 .
H(57) C(45) 2.834 .
H(57) H(26) 3.412 .
H(57) H(52) 2.759 1_545
H(57) H(55) 2.325 .
H(57) H(56) 2.381 .
H(57) H(58) 3.547 .
H(57) H(59) 2.870 1_545
H(57) H(63) 3.161 .
H(57) H(64) 2.959 .
H(57) H(65) 2.324 .
H(57) H(66) 3.467 .
H(57) H(72) 2.223 .
H(57) H(73) 2.767 .
H(57) H(79) 2.998 1_545
H(57) H(80) 2.350 .
H(58) O(6) 2.522 .
H(58) O(7) 2.541 .
H(58) O(8) 2.408 2_656
H(58) C(31) 2.674 .
H(58) C(32) 2.015 .
H(58) C(33) 2.655 .
H(58) C(35) 3.111 .
H(58) C(36) 2.624 .
H(58) C(37) 2.036 .
H(58) C(39) 2.030 .
H(58) C(40) 2.655 .
H(58) C(41) 2.483 .
H(58) C(42) 3.364 .
H(58) C(48) 3.466 2_656
H(58) H(52) 3.035 .
H(58) H(53) 2.812 .
H(58) H(54) 2.460 .
H(58) H(57) 3.547 .
H(58) H(59) 2.260 .
H(58) H(60) 2.835 .
H(58) H(61) 3.550 .
H(58) H(62) 2.957 .
H(58) H(63) 2.301 .
H(58) H(64) 3.579 .
H(58) H(79) 2.176 .
H(58) H(80) 3.105 .
H(59) O(6) 3.032 .
H(59) O(8) 2.498 2_656
H(59) C(31) 2.905 .
H(59) C(32) 2.928 .
H(59) C(37) 3.249 .
H(59) C(38) 2.088 .
H(59) C(40) 2.119 .
H(59) C(41) 3.202 .
H(59) C(45) 3.122 1_565
H(59) C(48) 3.518 2_656
H(59) H(26) 3.571 1_565
H(59) H(52) 2.467 .
H(59) H(53) 3.274 .
H(59) H(57) 2.870 1_565
H(59) H(58) 2.260 .
H(59) H(60) 1.596 .
H(59) H(61) 2.713 .
H(59) H(62) 2.258 .
H(59) H(63) 3.393 .
H(59) H(71) 3.291 1_565
H(59) H(72) 2.423 1_565
H(59) H(73) 3.211 1_565
H(59) H(79) 2.435 .
H(60) C(19) 3.389 1_565
H(60) C(31) 3.262 .
H(60) C(32) 2.769 .
H(60) C(37) 2.781 .
H(60) C(38) 2.088 .
H(60) C(40) 2.119 .
H(60) C(41) 3.074 .
H(60) C(42) 2.825 .
H(60) H(26) 3.015 1_565
H(60) H(27) 2.868 1_565
H(60) H(52) 2.787 .
H(60) H(53) 2.626 .
H(60) H(58) 2.835 .
H(60) H(59) 1.596 .
H(60) H(61) 2.260 .
H(60) H(62) 2.802 .
H(60) H(64) 2.933 .
H(60) H(66) 2.387 .
H(60) H(72) 3.362 1_565
H(60) H(85) 3.285 2_656
H(61) O(10) 3.414 1_455
H(61) C(37) 2.948 .
H(61) C(38) 3.137 .
H(61) C(39) 2.110 .
H(61) C(41) 2.094 .
H(61) C(42) 3.088 .
H(61) C(44) 2.581 .
H(61) C(46) 2.929 .
H(61) H(58) 3.550 .
H(61) H(59) 2.713 .
H(61) H(60) 2.260 .
H(61) H(62) 1.592 .
H(61) H(63) 2.810 .
H(61) H(66) 2.423 .
H(61) H(70) 2.404 .
H(61) H(74) 3.533 .
H(61) H(75) 2.370 .
H(61) H(85) 2.846 2_656
H(61) H(86) 3.001 2_656
H(61) H(90) 2.774 1_455
H(62) O(8) 2.915 2_656
H(62) C(37) 3.212 .
H(62) C(38) 3.006 .
H(62) C(39) 2.111 .
H(62) C(41) 2.094 .
H(62) C(44) 2.973 .
H(62) C(45) 3.555 1_565
H(62) C(46) 2.916 .
H(62) C(46) 3.566 2_656
H(62) C(47) 3.455 2_656
H(62) C(48) 3.466 2_656
H(62) H(58) 2.957 .
H(62) H(59) 2.258 .
H(62) H(60) 2.802 .
H(62) H(61) 1.592 .
H(62) H(63) 2.209 .
H(62) H(70) 3.304 .
H(62) H(71) 3.102 1_565
H(62) H(72) 3.366 1_565
H(62) H(74) 3.083 .
H(62) H(74) 2.824 2_656
H(62) H(75) 2.306 .
H(62) H(77) 2.997 2_656
H(62) H(86) 3.290 2_656
H(63) O(7) 2.486 .
H(63) O(8) 3.314 2_656
H(63) C(36) 2.743 .
H(63) C(37) 2.075 .
H(63) C(38) 2.580 .
H(63) C(39) 2.900 .
H(63) C(40) 2.055 .
H(63) C(42) 3.341 .
H(63) C(44) 2.052 .
H(63) C(45) 2.759 .
H(63) C(46) 2.626 .
H(63) H(57) 3.161 .
H(63) H(58) 2.301 .
H(63) H(59) 3.393 .
H(63) H(61) 2.810 .
H(63) H(62) 2.209 .
H(63) H(66) 3.495 .
H(63) H(70) 2.841 .
H(63) H(71) 3.579 .
H(63) H(72) 3.172 .
H(63) H(73) 2.536 .
H(63) H(74) 2.462 .
H(63) H(75) 2.804 .
H(63) H(77) 2.923 2_656
H(63) H(80) 3.299 .
H(63) H(87) 2.748 .
H(64) C(6) 3.094 .
H(64) C(32) 2.809 .
H(64) C(33) 3.308 .
H(64) C(35) 2.795 .
H(64) C(36) 2.752 .
H(64) C(37) 2.063 .
H(64) C(38) 2.680 .
H(64) C(39) 3.234 .
H(64) C(41) 3.334 .
H(64) H(8) 3.087 .
H(64) H(9) 2.291 .
H(64) H(10) 3.199 .
H(64) H(26) 3.146 .
H(64) H(28) 3.576 .
H(64) H(53) 2.271 .
H(64) H(55) 2.279 .
H(64) H(57) 2.959 .
H(64) H(58) 3.579 .
H(64) H(60) 2.933 .
H(64) H(65) 1.584 .
H(64) H(66) 1.584 .
H(64) H(69) 3.413 .
H(65) C(19) 3.472 .
H(65) C(35) 3.288 .
H(65) C(36) 2.593 .
H(65) C(37) 2.063 .
H(65) C(38) 3.373 .
H(65) C(41) 2.852 .
H(65) C(44) 2.960 .
H(65) C(45) 3.109 .
H(65) H(8) 3.028 .
H(65) H(9) 3.247 .
H(65) H(26) 2.584 .
H(65) H(55) 2.912 .
H(65) H(57) 2.324 .
H(65) H(64) 1.584 .
H(65) H(66) 1.584 .
H(65) H(70) 2.611 .
H(65) H(72) 2.441 .
H(65) H(84) 3.350 2_646
H(66) C(32) 3.599 .
H(66) C(36) 3.329 .
H(66) C(37) 2.063 .
H(66) C(38) 2.825 .
H(66) C(39) 2.706 .
H(66) C(40) 2.644 .
H(66) C(41) 2.550 .
H(66) C(44) 2.985 .
H(66) C(63) 3.525 1_455
H(66) C(64) 3.281 1_455
H(66) H(8) 3.531 .
H(66) H(9) 3.571 .
H(66) H(53) 3.237 .
H(66) H(57) 3.467 .
H(66) H(60) 2.387 .
H(66) H(61) 2.423 .
H(66) H(63) 3.495 .
H(66) H(64) 1.584 .
H(66) H(65) 1.584 .
H(66) H(70) 2.493 .
H(66) H(72) 3.491 .
H(66) H(89) 3.077 1_455
H(66) H(90) 2.617 1_455
H(67) C(25) 2.724 .
H(67) C(29) 2.639 .
H(67) C(30) 3.345 .
H(67) C(33) 3.377 .
H(67) C(34) 2.083 .
H(67) H(11) 3.307 .
H(67) H(15) 3.454 1_565
H(67) H(16) 3.598 1_565
H(67) H(19) 3.284 .
H(67) H(23) 3.498 1_565
H(67) H(24) 2.959 1_565
H(67) H(42) 2.458 .
H(67) H(43) 3.086 .
H(67) H(49) 2.332 .
H(67) H(50) 2.988 .
H(67) H(53) 3.559 .
H(67) H(68) 1.584 .
H(67) H(69) 1.584 .
H(68) C(7) 3.493 .
H(68) C(25) 2.623 .
H(68) C(29) 3.368 .
H(68) C(32) 3.523 .
H(68) C(33) 2.799 .
H(68) C(34) 2.083 .
H(68) C(35) 2.862 .
H(68) H(9) 2.968 .
H(68) H(11) 2.918 .
H(68) H(12) 2.869 .
H(68) H(19) 3.338 .
H(68) H(28) 3.430 .
H(68) H(42) 2.753 .
H(68) H(43) 2.481 .
H(68) H(49) 3.467 .
H(68) H(53) 3.127 .
H(68) H(55) 2.312 .
H(68) H(56) 3.045 .
H(68) H(67) 1.584 .
H(68) H(69) 1.584 .
H(69) C(11) 3.542 1_565
H(69) C(25) 3.344 .
H(69) C(29) 2.780 .
H(69) C(30) 2.859 .
H(69) C(31) 3.268 .
H(69) C(32) 2.687 .
H(69) C(33) 2.653 .
H(69) C(34) 2.083 .
H(69) C(35) 3.294 .
H(69) H(9) 3.017 .
H(69) H(11) 2.986 .
H(69) H(14) 3.575 1_565
H(69) H(15) 2.719 1_565
H(69) H(23) 3.570 1_565
H(69) H(27) 3.355 1_565
H(69) H(42) 3.517 .
H(69) H(43) 3.567 .
H(69) H(49) 2.945 .
H(69) H(50) 2.409 .
H(69) H(53) 2.098 .
H(69) H(54) 3.553 .
H(69) H(55) 2.871 .
H(69) H(64) 3.413 .
H(69) H(67) 1.584 .
H(69) H(68) 1.584 .
H(70) O(10) 3.228 1_455
H(70) C(37) 2.922 .
H(70) C(40) 2.710 .
H(70) C(41) 2.066 .
H(70) C(42) 2.784 .
H(70) C(45) 2.047 .
H(70) C(46) 2.047 .
H(70) C(47) 2.713 .
H(70) H(61) 2.404 .
H(70) H(62) 3.304 .
H(70) H(63) 2.841 .
H(70) H(65) 2.611 .
H(70) H(66) 2.493 .
H(70) H(71) 2.392 .
H(70) H(72) 2.279 .
H(70) H(73) 2.829 .
H(70) H(74) 2.834 .
H(70) H(75) 2.358 .
H(70) H(76) 2.474 .
H(70) H(77) 3.106 .
H(70) H(84) 2.800 2_646
H(70) H(90) 3.079 1_455
H(71) C(41) 3.369 .
H(71) C(44) 2.053 .
H(71) C(46) 2.596 .
H(71) C(46) 3.596 2_646
H(71) C(47) 2.624 .
H(71) C(60) 3.371 2_646
H(71) H(59) 3.291 1_545
H(71) H(62) 3.102 1_545
H(71) H(63) 3.579 .
H(71) H(70) 2.392 .
H(71) H(72) 1.584 .
H(71) H(73) 1.584 .
H(71) H(74) 2.826 .
H(71) H(74) 2.793 2_646
H(71) H(75) 3.515 .
H(71) H(75) 3.538 2_646
H(71) H(76) 2.782 .
H(71) H(77) 2.154 .
H(71) H(84) 3.092 2_646
H(71) H(86) 2.773 2_646
H(72) O(7) 3.482 .
H(72) O(8) 3.598 2_646
H(72) C(36) 2.905 .
H(72) C(37) 2.971 .
H(72) C(39) 3.203 1_545
H(72) C(41) 2.807 .
H(72) C(42) 3.078 .
H(72) C(44) 2.053 .
H(72) C(46) 3.319 .
H(72) H(57) 2.223 .
H(72) H(59) 2.423 1_545
H(72) H(60) 3.362 1_545
H(72) H(62) 3.366 1_545
H(72) H(63) 3.172 .
H(72) H(65) 2.441 .
H(72) H(66) 3.491 .
H(72) H(70) 2.279 .
H(72) H(71) 1.584 .
H(72) H(73) 1.584 .
H(72) H(74) 3.588 .
H(72) H(84) 3.041 2_646
H(73) O(7) 3.025 .
H(73) O(8) 3.154 2_646
H(73) N(2) 3.542 2_646
H(73) C(36) 3.160 .
H(73) C(37) 3.324 .
H(73) C(41) 2.678 .
H(73) C(44) 2.053 .
H(73) C(46) 2.776 .
H(73) C(46) 3.380 2_646
H(73) C(47) 3.488 .
H(73) C(48) 3.183 2_646
H(73) H(57) 2.767 .
H(73) H(59) 3.211 1_545
H(73) H(63) 2.536 .
H(73) H(70) 2.829 .
H(73) H(71) 1.584 .
H(73) H(72) 1.584 .
H(73) H(74) 2.603 .
H(73) H(74) 2.926 2_646
H(73) H(75) 3.028 2_646
H(73) H(77) 3.154 .
H(73) H(80) 3.590 .
H(73) H(87) 3.343 .
H(74) O(8) 3.232 .
H(74) C(40) 3.315 .
H(74) C(41) 2.702 .
H(74) C(44) 2.049 .
H(74) C(45) 2.674 .
H(74) C(45) 3.300 2_656
H(74) C(47) 2.053 .
H(74) C(48) 2.761 .
H(74) H(61) 3.533 .
H(74) H(62) 3.083 .
H(74) H(62) 2.824 2_646
H(74) H(63) 2.462 .
H(74) H(70) 2.834 .
H(74) H(71) 2.826 .
H(74) H(71) 2.793 2_656
H(74) H(72) 3.588 .
H(74) H(73) 2.603 .
H(74) H(73) 2.926 2_656
H(74) H(75) 1.581 .
H(74) H(76) 2.839 .
H(74) H(77) 2.305 .
H(74) H(77) 3.305 2_656
H(75) O(8) 3.500 .
H(75) O(10) 3.248 1_455
H(75) N(2) 2.866 .
H(75) C(40) 2.512 .
H(75) C(41) 2.598 .
H(75) C(44) 2.049 .
H(75) C(45) 3.330 .
H(75) C(47) 2.053 .
H(75) C(48) 2.607 .
H(75) H(61) 2.370 .
H(75) H(62) 2.306 .
H(75) H(63) 2.804 .
H(75) H(70) 2.358 .
H(75) H(71) 3.515 .
H(75) H(71) 3.538 2_656
H(75) H(73) 3.028 2_656
H(75) H(74) 1.581 .
H(75) H(76) 2.423 .
H(75) H(77) 2.837 .
H(75) H(82) 2.640 .
H(75) H(86) 3.411 2_656
H(76) O(8) 3.071 .
H(76) O(10) 2.645 1_455
H(76) N(2) 2.451 .
H(76) C(44) 2.685 .
H(76) C(45) 3.238 .
H(76) C(46) 2.063 .
H(76) C(48) 2.074 .
H(76) C(57) 3.549 1_455
H(76) C(59) 3.352 2_646
H(76) C(60) 3.025 2_646
H(76) C(61) 3.215 2_646
H(76) H(70) 2.474 .
H(76) H(71) 2.782 .
H(76) H(74) 2.839 .
H(76) H(75) 2.423 .
H(76) H(77) 1.586 .
H(76) H(81) 3.287 .
H(76) H(82) 2.236 .
H(76) H(84) 3.373 2_646
H(76) H(86) 3.227 2_646
H(76) H(87) 3.471 2_646
H(77) O(8) 2.535 .
H(77) N(2) 3.130 .
H(77) C(44) 2.830 .
H(77) C(45) 2.801 .
H(77) C(46) 2.063 .
H(77) C(48) 2.074 .
H(77) C(60) 3.083 2_646
H(77) C(61) 2.901 2_646
H(77) H(62) 2.997 2_646
H(77) H(63) 2.923 2_646
H(77) H(70) 3.106 .
H(77) H(71) 2.154 .
H(77) H(73) 3.154 .
H(77) H(74) 2.305 .
H(77) H(74) 3.305 2_646
H(77) H(75) 2.837 .
H(77) H(76) 1.586 .
H(77) H(82) 3.310 .
H(77) H(86) 3.073 2_646
H(77) H(87) 2.700 2_646
H(78) O(2) 3.307 1_655
H(78) O(3) 2.433 1_665
H(78) C(1) 3.483 1_665
H(78) C(2) 3.056 1_665
H(78) C(9) 3.286 1_665
H(78) C(11) 3.021 1_665
H(78) C(12) 3.266 1_665
H(78) C(26) 3.103 .
H(78) C(27) 1.885 .
H(78) C(28) 2.419 .
H(78) H(1) 3.116 1_665
H(78) H(3) 3.331 1_665
H(78) H(4) 2.222 1_665
H(78) H(13) 2.692 1_665
H(78) H(14) 2.428 1_665
H(78) H(38) 2.488 1_655
H(78) H(39) 2.430 1_665
H(78) H(44) 3.246 .
H(78) H(45) 3.414 .
H(78) H(46) 2.347 .
H(78) H(47) 2.546 .
H(78) H(48) 2.341 .
H(78) H(96) 3.049 1_565
H(79) O(1) 2.832 1_665
H(79) O(8) 2.035 2_656
H(79) N(2) 3.465 2_656
H(79) C(30) 3.119 .
H(79) C(31) 1.879 .
H(79) C(32) 2.666 .
H(79) C(33) 3.473 .
H(79) C(38) 2.653 .
H(79) C(39) 2.974 .
H(79) C(48) 3.035 2_656
H(79) H(3) 3.421 1_665
H(79) H(37) 2.206 1_665
H(79) H(47) 3.072 .
H(79) H(51) 3.232 .
H(79) H(52) 2.134 .
H(79) H(53) 3.489 .
H(79) H(54) 3.099 .
H(79) H(56) 3.430 1_565
H(79) H(57) 2.998 1_565
H(79) H(58) 2.176 .
H(79) H(59) 2.435 .
H(79) H(80) 3.315 1_565
H(79) H(81) 3.122 2_656
H(80) O(1) 2.085 1_655
H(80) O(6) 3.553 1_545
H(80) N(2) 3.534 2_646
H(80) C(3) 3.311 1_655
H(80) C(33) 3.056 .
H(80) C(35) 2.438 .
H(80) C(36) 1.898 .
H(80) C(37) 3.130 .
H(80) C(38) 3.527 .
H(80) C(61) 3.503 .
H(80) C(62) 3.356 .
H(80) H(5) 3.461 1_655
H(80) H(7) 3.496 1_655
H(80) H(37) 2.491 1_655
H(80) H(44) 3.294 .
H(80) H(54) 2.611 .
H(80) H(55) 3.337 .
H(80) H(56) 2.287 .
H(80) H(57) 2.350 .
H(80) H(58) 3.105 .
H(80) H(63) 3.299 .
H(80) H(73) 3.590 .
H(80) H(79) 3.315 1_545
H(80) H(81) 2.851 2_646
H(80) H(87) 2.980 .
H(80) H(88) 2.679 .
H(81) O(1) 2.394 2_556
H(81) O(7) 3.177 2_656
H(81) O(8) 2.370 .
H(81) C(2) 3.426 2_556
H(81) C(3) 2.653 2_556
H(81) C(47) 3.173 .
H(81) C(48) 1.888 .
H(81) C(61) 3.231 2_656
H(81) C(62) 3.451 2_656
H(81) H(3) 3.109 2_556
H(81) H(5) 2.138 2_556
H(81) H(37) 2.673 2_556
H(81) H(76) 3.287 .
H(81) H(79) 3.122 2_646
H(81) H(80) 2.851 2_656
H(81) H(82) 1.507 .
H(81) H(83) 3.559 1_455
H(81) H(87) 3.031 2_656
H(81) H(88) 3.372 2_656
H(82) O(8) 2.928 .
H(82) O(10) 2.225 1_455
H(82) C(46) 3.044 .
H(82) C(47) 2.419 .
H(82) C(48) 1.888 .
H(82) C(57) 3.219 1_455
H(82) C(58) 3.518 1_455
H(82) C(60) 3.348 2_656
H(82) C(61) 3.142 2_656
H(82) H(5) 3.041 2_556
H(82) H(75) 2.640 .
H(82) H(76) 2.236 .
H(82) H(77) 3.310 .
H(82) H(81) 1.507 .
H(82) H(83) 2.894 1_455
H(82) H(86) 3.398 2_656
H(82) H(87) 3.106 2_656
H(83) O(10) 2.427 .
H(83) N(2) 3.453 1_655
H(83) C(57) 2.044 .
H(83) C(59) 3.363 .
H(83) H(2) 3.018 2_656
H(83) H(5) 3.108 2_656
H(83) H(81) 3.559 1_655
H(83) H(82) 2.894 1_655
H(83) H(84) 1.584 .
H(83) H(85) 1.584 .
H(84) O(10) 2.989 .
H(84) C(44) 3.521 2_656
H(84) C(45) 3.356 2_656
H(84) C(57) 2.044 .
H(84) C(59) 2.799 .
H(84) C(60) 2.994 .
H(84) H(65) 3.350 2_656
H(84) H(70) 2.800 2_656
H(84) H(71) 3.092 2_656
H(84) H(72) 3.041 2_656
H(84) H(76) 3.373 2_656
H(84) H(83) 1.584 .
H(84) H(85) 1.584 .
H(84) H(86) 2.631 .
H(85) O(10) 2.982 .
H(85) O(10) 3.583 2_746
H(85) C(57) 2.044 .
H(85) C(59) 2.821 .
H(85) C(60) 2.922 .
H(85) C(64) 3.190 2_746
H(85) H(60) 3.285 2_646
H(85) H(61) 2.846 2_646
H(85) H(83) 1.584 .
H(85) H(84) 1.584 .
H(85) H(86) 2.401 .
H(85) H(90) 2.639 2_746
H(86) O(10) 3.287 2_746
H(86) C(40) 3.592 2_646
H(86) C(57) 2.693 .
H(86) C(58) 2.694 .
H(86) C(59) 2.036 .
H(86) C(61) 2.015 .
H(86) C(62) 3.250 .
H(86) C(64) 3.267 .
H(86) H(61) 3.001 2_646
H(86) H(62) 3.290 2_646
H(86) H(71) 2.773 2_656
H(86) H(75) 3.411 2_646
H(86) H(76) 3.227 2_656
H(86) H(77) 3.073 2_656
H(86) H(82) 3.398 2_646
H(86) H(84) 2.631 .
H(86) H(85) 2.401 .
H(86) H(87) 2.308 .
H(87) O(7) 2.682 .
H(87) N(2) 3.185 2_646
H(87) C(47) 3.446 2_656
H(87) C(59) 3.244 .
H(87) C(60) 2.011 .
H(87) C(62) 2.025 .
H(87) C(63) 3.181 .
H(87) H(63) 2.748 .
H(87) H(73) 3.343 .
H(87) H(76) 3.471 2_656
H(87) H(77) 2.700 2_656
H(87) H(80) 2.980 .
H(87) H(81) 3.031 2_646
H(87) H(82) 3.106 2_646
H(87) H(86) 2.308 .
H(87) H(88) 2.337 .
H(88) O(1) 3.195 1_655
H(88) O(7) 2.930 .
H(88) C(3) 3.349 1_655
H(88) C(4) 3.256 1_655
H(88) C(60) 3.253 .
H(88) C(61) 2.039 .
H(88) C(63) 1.984 .
H(88) C(64) 3.203 .
H(88) H(3) 3.281 1_665
H(88) H(5) 3.037 1_655
H(88) H(7) 2.467 1_655
H(88) H(80) 2.679 .
H(88) H(81) 3.372 2_646
H(88) H(87) 2.337 .
H(88) H(89) 2.255 .
H(89) C(1) 3.474 1_665
H(89) C(59) 3.232 .
H(89) C(61) 3.182 .
H(89) C(62) 1.957 .
H(89) C(64) 1.969 .
H(89) H(1) 3.112 1_665
H(89) H(2) 3.067 1_665
H(89) H(3) 3.249 1_665
H(89) H(7) 2.989 1_655
H(89) H(8) 3.132 1_655
H(89) H(10) 3.229 1_655
H(89) H(66) 3.077 1_655
H(89) H(88) 2.255 .
H(89) H(90) 2.261 .
H(90) O(10) 2.531 .
H(90) C(42) 3.539 1_655
H(90) C(57) 2.648 .
H(90) C(58) 3.465 2_756
H(90) C(59) 2.063 .
H(90) C(60) 3.265 .
H(90) C(62) 3.198 .
H(90) C(63) 1.991 .
H(90) H(61) 2.774 1_655
H(90) H(66) 2.617 1_655
H(90) H(70) 3.079 1_655
H(90) H(85) 2.639 2_756
H(90) H(89) 2.261 .
H(91) O(9) 2.442 .
H(91) C(49) 2.035 .
H(91) C(51) 3.409 .
H(91) C(51) 3.502 2_657
H(91) C(56) 3.348 2_657
H(91) H(36) 2.897 .
H(91) H(92) 1.584 .
H(91) H(93) 1.584 .
H(91) H(98) 3.551 2_657
H(92) O(9) 2.992 .
H(92) C(20) 3.457 2_657
H(92) C(21) 3.085 2_657
H(92) C(49) 2.035 .
H(92) C(51) 2.878 .
H(92) C(56) 3.097 .
H(92) H(24) 3.161 2_657
H(92) H(29) 2.845 2_657
H(92) H(31) 2.766 2_657
H(92) H(32) 2.757 2_657
H(92) H(91) 1.584 .
H(92) H(93) 1.584 .
H(92) H(98) 2.715 .
H(93) O(9) 2.996 .
H(93) O(9) 2.771 2_647
H(93) C(49) 2.035 .
H(93) C(49) 3.309 2_647
H(93) C(51) 2.886 .
H(93) C(52) 3.362 2_647
H(93) C(56) 2.956 .
H(93) H(20) 3.518 2_647
H(93) H(31) 3.565 2_657
H(93) H(36) 3.584 .
H(93) H(91) 1.584 .
H(93) H(92) 1.584 .
H(93) H(94) 2.779 2_647
H(93) H(98) 2.409 .
H(94) O(9) 2.442 .
H(94) C(18) 3.353 .
H(94) C(49) 2.646 .
H(94) C(51) 2.036 .
H(94) C(53) 2.043 .
H(94) C(54) 3.276 .
H(94) C(56) 3.264 .
H(94) H(19) 3.563 .
H(94) H(20) 3.587 .
H(94) H(23) 3.557 .
H(94) H(25) 2.503 .
H(94) H(42) 3.513 .
H(94) H(93) 2.779 2_657
H(94) H(95) 2.335 .
H(95) C(25) 3.272 .
H(95) C(28) 3.493 1_545
H(95) C(29) 3.494 1_545
H(95) C(30) 3.597 1_545
H(95) C(51) 3.238 .
H(95) C(52) 2.027 .
H(95) C(54) 2.019 .
H(95) C(55) 3.233 .
H(95) H(41) 3.235 2_657
H(95) H(42) 2.943 .
H(95) H(43) 2.817 .
H(95) H(45) 3.191 .
H(95) H(48) 2.756 1_545
H(95) H(49) 2.959 1_545
H(95) H(51) 2.971 1_545
H(95) H(94) 2.335 .
H(95) H(96) 2.322 .
H(96) O(3) 2.649 1_655
H(96) O(4) 3.444 2_647
H(96) O(5) 3.424 1_545
H(96) N(1) 3.398 2_657
H(96) C(27) 3.208 1_545
H(96) C(28) 3.294 1_545
H(96) C(52) 3.275 .
H(96) C(53) 2.032 .
H(96) C(55) 2.028 .
H(96) C(56) 3.244 .
H(96) H(17) 3.497 1_655
H(96) H(39) 2.783 1_655
H(96) H(41) 2.593 2_657
H(96) H(46) 2.652 1_545
H(96) H(48) 2.620 1_545
H(96) H(78) 3.049 1_545
H(96) H(95) 2.322 .
H(96) H(97) 2.328 .
H(97) O(3) 3.257 1_655
H(97) O(4) 2.461 2_647
H(97) C(24) 3.329 2_647
H(97) C(51) 3.253 .
H(97) C(53) 3.237 .
H(97) C(54) 2.022 .
H(97) C(56) 2.017 .
H(97) H(22) 2.927 1_655
H(97) H(30) 3.523 1_655
H(97) H(31) 3.501 2_657
H(97) H(33) 3.178 2_647
H(97) H(34) 3.512 1_655
H(97) H(35) 3.388 2_657
H(97) H(36) 3.368 2_647
H(97) H(39) 3.111 1_655
H(97) H(41) 3.321 2_657
H(97) H(96) 2.328 .
H(97) H(98) 2.311 .
H(98) O(9) 2.676 2_647
H(98) C(16) 3.579 2_647
H(98) C(21) 3.401 2_657
H(98) C(49) 2.644 .
H(98) C(49) 3.599 2_647
H(98) C(50) 2.718 .
H(98) C(51) 2.032 .
H(98) C(52) 3.257 .
H(98) C(54) 3.240 .
H(98) C(55) 2.016 .
H(98) H(20) 2.784 2_647
H(98) H(21) 3.561 2_647
H(98) H(31) 2.510 2_657
H(98) H(32) 3.531 2_657
H(98) H(35) 3.263 2_657
H(98) H(91) 3.551 2_647
H(98) H(92) 2.715 .
H(98) H(93) 2.409 .
H(98) H(97) 2.311 .

loop_
_geom_torsion_atom_site_label_1
_geom_torsion_atom_site_label_2
_geom_torsion_atom_site_label_3
_geom_torsion_atom_site_label_4
_geom_torsion
C(2) C(1) C(10) C(5) -52.1(9)
C(2) C(1) C(10) C(9) 69.6(10)
C(2) C(1) C(10) C(19) -168.6(7)
C(10) C(1) C(2) C(3) 57.7(9)
C(1) C(2) C(3) O(1) 179.3(7)
C(1) C(2) C(3) C(4) -59.7(9)
O(1) C(3) C(4) C(5) -175.8(7)
C(2) C(3) C(4) C(5) 60.0(9)
C(3) C(4) C(5) C(6) 176.6(7)
C(3) C(4) C(5) C(10) -55.6(9)
C(4) C(5) C(6) C(7) 76.9(9)
C(4) C(5) C(10) C(1) 50.7(9)
C(4) C(5) C(10) C(9) -74.4(8)
C(4) C(5) C(10) C(19) 165.3(7)
C(6) C(5) C(10) C(1) 175.9(7)
C(6) C(5) C(10) C(9) 50.8(9)
C(6) C(5) C(10) C(19) -69.6(8)
C(10) C(5) C(6) C(7) -50.8(10)
C(5) C(6) C(7) O(2) -70.1(9)
C(5) C(6) C(7) C(8) 49.0(9)
O(2) C(7) C(8) C(9) 72.3(7)
O(2) C(7) C(8) C(14) -51.8(8)
C(6) C(7) C(8) C(9) -50.4(9)
C(6) C(7) C(8) C(14) -174.6(7)
C(7) C(8) C(9) C(10) 53.9(9)
C(7) C(8) C(9) C(11) -178.6(6)
C(7) C(8) C(14) C(13) -175.2(7)
C(7) C(8) C(14) C(15) -51.6(10)
C(9) C(8) C(14) C(13) 58.9(9)
C(9) C(8) C(14) C(15) -177.6(7)
C(14) C(8) C(9) C(10) 179.4(7)
C(14) C(8) C(9) C(11) -53.2(9)
C(8) C(9) C(10) C(1) -174.3(7)
C(8) C(9) C(10) C(5) -52.8(9)
C(8) C(9) C(10) C(19) 66.5(9)
C(8) C(9) C(11) C(12) 54.8(9)
C(10) C(9) C(11) C(12) -177.6(7)
C(11) C(9) C(10) C(1) 60.6(10)
C(11) C(9) C(10) C(5) -178.0(7)
C(11) C(9) C(10) C(19) -58.7(9)
C(9) C(11) C(12) O(3) 65.8(9)
C(9) C(11) C(12) C(13) -54.9(9)
O(3) C(12) C(13) C(14) -66.7(8)
O(3) C(12) C(13) C(17) 45.8(9)
O(3) C(12) C(13) C(18) 170.5(6)
C(11) C(12) C(13) C(14) 52.3(8)
C(11) C(12) C(13) C(17) 164.8(7)
C(11) C(12) C(13) C(18) -70.5(8)
C(12) C(13) C(14) C(8) -57.1(9)
C(12) C(13) C(14) C(15) 172.6(6)
C(12) C(13) C(17) C(16) -155.9(7)
C(12) C(13) C(17) C(20) 80.9(10)
C(14) C(13) C(17) C(16) -39.5(8)
C(14) C(13) C(17) C(20) -162.6(7)
C(17) C(13) C(14) C(8) 179.2(7)
C(17) C(13) C(14) C(15) 49.0(8)
C(18) C(13) C(14) C(8) 61.8(9)
C(18) C(13) C(14) C(15) -68.4(8)
C(18) C(13) C(17) C(16) 80.6(8)
C(18) C(13) C(17) C(20) -42.6(11)
C(8) C(14) C(15) C(16) -167.8(7)
C(13) C(14) C(15) C(16) -38.1(8)
C(14) C(15) C(16) C(17) 12.6(9)
C(15) C(16) C(17) C(13) 16.6(9)
C(15) C(16) C(17) C(20) 147.5(7)
C(13) C(17) C(20) C(21) -55.7(11)
C(13) C(17) C(20) C(22) -178.7(7)
C(16) C(17) C(20) C(21) -175.8(7)
C(16) C(17) C(20) C(22) 61.2(9)
C(17) C(20) C(22) C(23) -155.2(8)
C(21) C(20) C(22) C(23) 79.9(10)
C(20) C(22) C(23) C(24) -179.9(7)
C(22) C(23) C(24) O(4) -49.6(14)
C(22) C(23) C(24) N(1) 129.1(10)
C(26) C(25) C(34) C(29) -54.2(9)
C(26) C(25) C(34) C(33) 66.8(9)
C(26) C(25) C(34) C(43) -171.8(7)
C(34) C(25) C(26) C(27) 59.6(9)
C(25) C(26) C(27) O(5) -178.2(6)
C(25) C(26) C(27) C(28) -58.0(9)
O(5) C(27) C(28) C(29) 175.3(6)
C(26) C(27) C(28) C(29) 55.8(9)
C(27) C(28) C(29) C(30) -179.9(5)
C(27) C(28) C(29) C(34) -53.0(9)
C(28) C(29) C(30) C(31) 75.9(9)
C(28) C(29) C(34) C(25) 49.4(8)
C(28) C(29) C(34) C(33) -74.0(8)
C(28) C(29) C(34) C(43) 166.0(6)
C(30) C(29) C(34) C(25) 174.7(6)
C(30) C(29) C(34) C(33) 51.3(9)
C(30) C(29) C(34) C(43) -68.6(8)
C(34) C(29) C(30) C(31) -50.7(9)
C(29) C(30) C(31) O(6) -73.9(9)
C(29) C(30) C(31) C(32) 49.8(9)
O(6) C(31) C(32) C(33) 70.4(8)
O(6) C(31) C(32) C(38) -53.5(9)
C(30) C(31) C(32) C(33) -52.1(9)
C(30) C(31) C(32) C(38) -176.0(7)
C(31) C(32) C(33) C(34) 56.0(9)
C(31) C(32) C(33) C(35) -173.2(6)
C(31) C(32) C(38) C(37) 179.1(6)
C(31) C(32) C(38) C(39) -56.0(10)
C(33) C(32) C(38) C(37) 54.1(9)
C(33) C(32) C(38) C(39) 179.1(7)
C(38) C(32) C(33) C(34) -179.3(7)
C(38) C(32) C(33) C(35) -48.5(9)
C(32) C(33) C(34) C(25) -175.4(7)
C(32) C(33) C(34) C(29) -54.8(9)
C(32) C(33) C(34) C(43) 64.6(9)
C(32) C(33) C(35) C(36) 51.7(9)
C(34) C(33) C(35) C(36) -178.2(7)
C(35) C(33) C(34) C(25) 55.5(10)
C(35) C(33) C(34) C(29) 176.0(7)
C(35) C(33) C(34) C(43) -64.5(10)
C(33) C(35) C(36) O(7) 65.1(10)
C(33) C(35) C(36) C(37) -54.4(9)
O(7) C(36) C(37) C(38) -67.6(7)
O(7) C(36) C(37) C(41) 44.2(9)
O(7) C(36) C(37) C(42) 168.9(6)
C(35) C(36) C(37) C(38) 52.6(8)
C(35) C(36) C(37) C(41) 164.3(7)
C(35) C(36) C(37) C(42) -70.9(8)
C(36) C(37) C(38) C(32) -56.2(9)
C(36) C(37) C(38) C(39) 172.1(6)
C(36) C(37) C(41) C(40) -157.5(7)
C(36) C(37) C(41) C(44) 76.4(10)
C(38) C(37) C(41) C(40) -41.1(7)
C(38) C(37) C(41) C(44) -167.2(7)
C(41) C(37) C(38) C(32) -179.9(5)
C(41) C(37) C(38) C(39) 48.4(7)
C(42) C(37) C(38) C(32) 64.4(9)
C(42) C(37) C(38) C(39) -67.3(8)
C(42) C(37) C(41) C(40) 77.9(8)
C(42) C(37) C(41) C(44) -48.2(10)
C(32) C(38) C(39) C(40) -167.7(7)
C(37) C(38) C(39) C(40) -36.5(8)
C(38) C(39) C(40) C(41) 9.8(9)
C(39) C(40) C(41) C(37) 19.6(8)
C(39) C(40) C(41) C(44) 151.3(7)
C(37) C(41) C(44) C(45) -55.5(11)
C(37) C(41) C(44) C(46) -179.6(7)
C(40) C(41) C(44) C(45) -177.6(7)
C(40) C(41) C(44) C(46) 58.3(9)
C(41) C(44) C(46) C(47) -173.0(7)
C(45) C(44) C(46) C(47) 61.5(10)
C(44) C(46) C(47) C(48) 169.5(8)
C(46) C(47) C(48) O(8) 100.5(12)
C(46) C(47) C(48) N(2) -87.1(11)
O(9) C(49) C(51) C(52) 14(2)
O(9) C(49) C(51) C(56) -166.7(14)
C(50) C(49) C(51) C(52) -165.1(16)
C(50) C(49) C(51) C(56) 14(2)
C(49) C(51) C(52) C(53) 180.0(14)
C(49) C(51) C(56) C(55) -178.2(13)
C(52) C(51) C(56) C(55) 1(2)
C(56) C(51) C(52) C(53) 0.6(17)
C(51) C(52) C(53) C(54) -2(2)
C(52) C(53) C(54) C(55) 1(2)
C(53) C(54) C(55) C(56) 0.7(19)
C(54) C(55) C(56) C(51) -2(2)
O(10) C(57) C(59) C(60) -170.6(14)
O(10) C(57) C(59) C(64) 14(2)
C(58) C(57) C(59) C(60) 11(2)
C(58) C(57) C(59) C(64) -165.2(15)
C(57) C(59) C(60) C(61) -174.2(14)
C(57) C(59) C(64) C(63) 176.7(15)
C(60) C(59) C(64) C(63) 0.7(17)
C(64) C(59) C(60) C(61) 2(2)
C(59) C(60) C(61) C(62) -4(2)
C(60) C(61) C(62) C(63) 4(2)
C(61) C(62) C(63) C(64) -2(2)
C(62) C(63) C(64) C(59) -1(2)
